data_4339667
loop_
_publ_author_name
'Venkatakrishnan, Thengarai S.'
'Rajamani, Raghunathan'
'Ramasesha, S.'
'Sutter, Jean-Pascal'

_publ_section_title
;
 Synthesis, crystal structure, and magnetic properties of hexanuclear
 [{MnL2}4{Nb(CN)8}2] and Nonanuclear [{MnL2}6{Nb(CN)8}3] heterometallic
 clusters (L=bpy, phen).
;
_journal_issue 23
_journal_name_full 'Inorganic chemistry'
_journal_page_first 9569
_journal_page_last 9574
_journal_paper_doi 10.1021/ic062383t
_journal_volume 46
_journal_year 2007
_chemical_formula_moiety 'C168 H100 Mn6 N48 O2 W3, 20.25(H2 O)'
_chemical_formula_sum 'C168 H140.5 Mn6 N48 O22.25 W3'
_chemical_formula_weight 4069.00
_chemical_name_systematic
;
hexa(bis(1,10-phenanthrolinyl)Manganese(II))tri(octacyano Tungsten(IV)) cluster
;
_space_group_IT_number 15
_symmetry_cell_setting monoclinic
_symmetry_space_group_name_Hall '-C 2yc'
_symmetry_space_group_name_H-M 'C 1 2/c 1'
_atom_sites_solution_hydrogens geom
_atom_sites_solution_primary direct
_audit_creation_method CRYSTALS_ver_12.51
_cell_angle_alpha 90
_cell_angle_beta 125.59(3)
_cell_angle_gamma 90
_cell_formula_units_Z 8
_cell_length_a 33.759(7)
_cell_length_b 41.862(8)
_cell_length_c 28.543(6)
_cell_measurement_reflns_used 6989
_cell_measurement_temperature 180
_cell_measurement_theta_max 29
_cell_measurement_theta_min 3
_cell_volume 32803(17)
_computing_cell_refinement 'CrysAlis RED, (Oxford Diffraction, 2002)'
_computing_data_collection 'Xcalibur, (Oxford Diffraction, 2002)'
_computing_data_reduction 'CrysAlis RED, (Oxford Diffraction, 2002)'
_computing_molecular_graphics 'CAMERON (Watkin et al., 1996)'
_computing_publication_material 'CRYSTALS (Betteridge et al., 2003)'
_computing_structure_refinement 'CRYSTALS (Betteridge et al., 2003)'
_computing_structure_solution 'SIR92 (Altomare et al., 1994)'
_diffrn_ambient_temperature 180
_diffrn_measured_fraction_theta_full 0.995
_diffrn_measured_fraction_theta_max 0.992
_diffrn_measurement_device_type 'Oxford Diffraction XCALIBUR'
_diffrn_measurement_method '\f & \w scans'
_diffrn_radiation_monochromator graphite
_diffrn_radiation_type 'Mo K\a'
_diffrn_radiation_wavelength 0.71073
_diffrn_reflns_av_R_equivalents 0.087
_diffrn_reflns_limit_h_max 45
_diffrn_reflns_limit_h_min -46
_diffrn_reflns_limit_k_max 57
_diffrn_reflns_limit_k_min -38
_diffrn_reflns_limit_l_max 39
_diffrn_reflns_limit_l_min -39
_diffrn_reflns_number 303240
_diffrn_reflns_theta_full 28.217
_diffrn_reflns_theta_max 29.090
_diffrn_reflns_theta_min 2.543
_diffrn_standards_decay_% 0
_diffrn_standards_number 0
_exptl_absorpt_coefficient_mu 2.62
_exptl_absorpt_correction_T_max 0.81
_exptl_absorpt_correction_T_min 0.63
_exptl_absorpt_correction_type multi-scan
_exptl_absorpt_process_details
;
[c.f. r.h. blessing, acta cryst. (1995), a51, 33-38]
;
_exptl_crystal_colour orange
_exptl_crystal_density_diffrn 1.65
_exptl_crystal_description block
_exptl_crystal_F_000 15920.002
_exptl_crystal_size_max 0.30
_exptl_crystal_size_mid 0.10
_exptl_crystal_size_min 0.08
_refine_diff_density_max 2.25
_refine_diff_density_min -1.52
_refine_ls_extinction_method None
_refine_ls_goodness_of_fit_ref 1.1293
_refine_ls_hydrogen_treatment refU
_refine_ls_matrix_type full
_refine_ls_number_parameters 1780
_refine_ls_number_reflns 17838
_refine_ls_number_restraints 8
_refine_ls_R_factor_all 0.1123
_refine_ls_R_factor_gt 0.0449
_refine_ls_shift/su_max 0.002307
_refine_ls_structure_factor_coef F
_refine_ls_weighting_details
;
 Method, part 1, Chebychev polynomial, (Watkin, 1994, Prince, 1982) 
 [weight] = 1.0/[A~0~*T~0~(x)+A~1~*T~1~(x) ... +A~n-1~]*T~n-1~(x)] 
 where A~i~ are the Chebychev coefficients listed below and x= Fcalc/Fmax 
 Method = Robust Weighting (Prince, 1982) 
 W = [weight] * [1-(deltaF/6*sigmaF)^2^]^2^ 
 A~i~ are: 
 5.31 -3.39 4.03 
;
_refine_ls_weighting_scheme calc
_refine_ls_wR_factor_all 0.0635
_refine_ls_wR_factor_gt 0.0506
_refine_ls_wR_factor_ref 0.0506
_reflns_limit_h_max 37
_reflns_limit_h_min -46
_reflns_limit_k_max 57
_reflns_limit_k_min 0
_reflns_limit_l_max 39
_reflns_limit_l_min 0
_reflns_number_gt 17838
_reflns_number_total 43665
_reflns_threshold_expression I>2.0\s(I)
_cod_data_source_file ic062383t-file003.cif
_cod_data_source_block cluster_3
_cod_depositor_comments
;
The following automatic conversions were performed:

'_symmetry_cell_setting' value 'Monoclinic' changed to 'monoclinic'
according to
/usr/data/users/saulius/automatic-downloads/retrospective/ACS/lib/dictionaries/cif_core.dic
dictionary named 'cif_core.dic' version 2.4.2 from
2011-04-26.

'_refine_ls_hydrogen_treatment' value 'refu' changed to
'refU' according to
/usr/data/users/saulius/automatic-downloads/retrospective/ACS/lib/dictionaries/cif_core.dic
dictionary named 'cif_core.dic' version 2.4.2 from 2011-04-26.

Automatic conversion script
Id: cif_fix_values 2281 2013-09-26 08:29:07Z andrius 
;
_cod_original_sg_symbol_H-M 'C 1 2/c 1 '
_cod_database_code 4339667

loop_
_symmetry_equiv_pos_as_xyz
x,y,z
-x,-y,-z
x+1/2,y+1/2,z
-x+1/2,-y+1/2,-z
-x,y,-z+1/2
x,-y,z+1/2
-x+1/2,y+1/2,-z+1/2
x+1/2,-y+1/2,z+1/2

loop_
_atom_site_label
_atom_site_type_symbol
_atom_site_fract_x
_atom_site_fract_y
_atom_site_fract_z
_atom_site_U_iso_or_equiv
_atom_site_occupancy
_atom_site_adp_type
_atom_site_refinement_flags_posn
W1 W 0.858189(11) 0.443440(8) -0.001498(14) 0.0180 1.0000 Uani .
W2 W 0.634277(11) 0.372635(8) 0.024907(14) 0.0166 1.0000 Uani .
W3 W 0.383436(11) 0.306458(8) -0.007148(14) 0.0166 1.0000 Uani .
Mn1 Mn 1.04218(5) 0.40964(3) 0.06865(6) 0.0254 1.0000 Uani .
Mn2 Mn 0.73173(4) 0.34324(3) -0.07277(5) 0.0181 1.0000 Uani .
Mn3 Mn 0.75611(4) 0.47572(3) 0.08577(6) 0.0208 1.0000 Uani .
Mn4 Mn 0.57448(4) 0.27493(3) 0.09856(5) 0.0205 1.0000 Uani .
Mn5 Mn 0.44464(4) 0.40501(3) -0.07608(6) 0.0203 1.0000 Uani .
Mn6 Mn 0.26224(5) 0.33899(3) 0.04704(6) 0.0264 1.0000 Uani .
C1 C 0.9274(3) 0.4281(2) 0.0190(4) 0.0231 1.0000 Uani .
C2 C 0.8046(3) 0.40580(19) -0.0343(3) 0.0202 1.0000 Uani .
C3 C 0.8204(3) 0.4553(2) 0.0361(4) 0.0233 1.0000 Uani .
C4 C 0.8477(3) 0.4291(2) -0.0818(4) 0.0231 1.0000 Uani .
C5 C 0.8869(3) 0.4076(2) 0.0657(4) 0.0338 1.0000 Uani .
C6 C 0.7917(3) 0.4678(2) -0.0676(4) 0.0270 1.0000 Uani .
C7 C 0.9088(4) 0.4702(2) 0.0771(5) 0.0377 1.0000 Uani .
C8 C 0.8801(3) 0.4863(2) -0.0244(4) 0.0299 1.0000 Uani .
C9 C 0.6750(3) 0.36005(19) -0.0104(3) 0.0211 1.0000 Uani .
C10 C 0.6848(3) 0.41222(19) 0.0508(3) 0.0197 1.0000 Uani .
C11 C 0.6139(3) 0.33424(19) 0.0575(3) 0.0209 1.0000 Uani .
C12 C 0.5612(3) 0.38602(19) -0.0050(4) 0.0207 1.0000 Uani .
C13 C 0.7024(3) 0.35206(19) 0.0970(3) 0.0199 1.0000 Uani .
C14 C 0.5906(3) 0.3389(2) -0.0434(4) 0.0286 1.0000 Uani .
C15 C 0.6414(3) 0.3953(2) 0.0979(4) 0.0271 1.0000 Uani .
C16 C 0.6039(3) 0.4026(2) -0.0510(4) 0.0236 1.0000 Uani .
C17 C 0.4577(3) 0.29326(19) 0.0249(4) 0.0216 1.0000 Uani .
C18 C 0.4054(3) 0.3439(2) -0.0387(4) 0.0259 1.0000 Uani .
C19 C 0.3402(3) 0.3274(2) 0.0172(4) 0.0250 1.0000 Uani .
C20 C 0.3777(3) 0.2780(2) -0.0745(4) 0.0223 1.0000 Uani .
C21 C 0.4102(3) 0.2765(2) 0.0666(4) 0.0246 1.0000 Uani .
C22 C 0.3291(3) 0.27040(19) -0.0271(4) 0.0237 1.0000 Uani .
C23 C 0.3163(3) 0.3236(2) -0.0842(4) 0.0242 1.0000 Uani .
C24 C 0.4275(3) 0.3386(2) 0.0646(4) 0.0289 1.0000 Uani .
C111 C 1.0514(4) 0.2942(3) -0.0168(6) 0.0540 1.0000 Uani .
C112 C 1.0579(4) 0.3131(3) -0.0503(5) 0.0526 1.0000 Uani .
C123 C 1.2068(5) 0.4066(3) 0.2933(5) 0.0565 1.0000 Uani .
C124 C 1.1742(5) 0.4073(3) 0.3053(5) 0.0616 1.0000 Uani .
C211 C 0.6057(4) 0.3199(3) -0.3075(4) 0.0479 1.0000 Uani .
C212 C 0.6450(4) 0.3267(2) -0.3060(4) 0.0387 1.0000 Uani .
C223 C 0.8285(3) 0.2310(2) 0.0428(4) 0.0346 1.0000 Uani .
C224 C 0.8436(3) 0.2497(2) 0.0885(4) 0.0329 1.0000 Uani .
C311 C 0.6405(4) 0.5642(3) -0.0871(5) 0.0462 1.0000 Uani .
C312 C 0.6607(5) 0.5850(3) -0.0428(6) 0.0498 1.0000 Uani .
C323 C 0.8247(4) 0.4975(3) 0.3136(4) 0.0420 1.0000 Uani .
C324 C 0.8678(4) 0.4986(3) 0.3214(5) 0.0444 1.0000 Uani .
C411 C 0.5936(4) 0.1491(2) 0.0523(6) 0.0447 1.0000 Uani .
C412 C 0.5858(4) 0.1424(2) 0.0929(6) 0.0497 1.0000 Uani .
C423 C 0.6953(4) 0.2516(3) 0.3316(5) 0.0496 1.0000 Uani .
C424 C 0.6572(4) 0.2622(3) 0.3298(4) 0.0496 1.0000 Uani .
C511 C 0.3451(4) 0.4114(2) -0.3124(4) 0.0382 1.0000 Uani .
C512 C 0.3074(4) 0.4188(2) -0.3108(4) 0.0432 1.0000 Uani .
C611 C 0.1447(4) 0.4387(3) -0.0920(6) 0.0520 1.0000 Uani .
C612 C 0.1260(4) 0.4158(3) -0.1330(6) 0.0550 1.0000 Uani .
C623 C 0.2780(7) 0.3347(3) 0.2487(6) 0.0694 1.0000 Uani .
C624 C 0.3226(7) 0.3445(3) 0.2722(5) 0.0739 1.0000 Uani .
N1 N 0.9650(3) 0.41991(18) 0.0303(3) 0.0284 1.0000 Uani .
N2 N 0.7752(3) 0.38648(18) -0.0496(3) 0.0282 1.0000 Uani .
N3 N 0.7997(3) 0.4602(2) 0.0563(3) 0.0318 1.0000 Uani .
N4 N 0.8436(3) 0.42345(18) -0.1238(3) 0.0316 1.0000 Uani .
N5 N 0.9030(3) 0.3882(2) 0.1008(4) 0.0440 1.0000 Uani .
N6 N 0.7563(3) 0.4797(2) -0.1047(4) 0.0362 1.0000 Uani .
N7 N 0.9352(3) 0.4848(3) 0.1176(4) 0.0495 1.0000 Uani .
N8 N 0.8919(3) 0.5087(2) -0.0357(4) 0.0393 1.0000 Uani .
N9 N 0.6931(3) 0.35502(18) -0.0332(3) 0.0260 1.0000 Uani .
N10 N 0.7124(3) 0.43206(18) 0.0647(3) 0.0279 1.0000 Uani .
N11 N 0.6019(2) 0.31366(18) 0.0740(3) 0.0256 1.0000 Uani .
N12 N 0.5218(2) 0.39277(17) -0.0231(3) 0.0231 1.0000 Uani .
N13 N 0.7377(3) 0.34151(18) 0.1363(3) 0.0305 1.0000 Uani .
N14 N 0.5677(3) 0.3210(2) -0.0799(4) 0.0403 1.0000 Uani .
N15 N 0.6459(3) 0.4070(2) 0.1371(4) 0.0366 1.0000 Uani .
N16 N 0.5871(3) 0.4173(2) -0.0919(4) 0.0396 1.0000 Uani .
N17 N 0.4971(3) 0.28649(18) 0.0428(3) 0.0270 1.0000 Uani .
N18 N 0.4184(3) 0.36415(18) -0.0545(3) 0.0282 1.0000 Uani .
N19 N 0.3159(3) 0.33801(17) 0.0293(3) 0.0265 1.0000 Uani .
N20 N 0.3730(3) 0.26357(19) -0.1118(3) 0.0321 1.0000 Uani .
N21 N 0.4246(3) 0.2603(2) 0.1065(4) 0.0452 1.0000 Uani .
N22 N 0.2993(3) 0.25451(18) -0.0324(3) 0.0322 1.0000 Uani .
N23 N 0.2797(3) 0.3327(2) -0.1244(3) 0.0343 1.0000 Uani .
N24 N 0.4497(3) 0.3556(2) 0.1037(4) 0.0448 1.0000 Uani .
N101 N 1.0368(2) 0.35559(10) 0.0654(2) 0.0314 1.0000 Uani G
C101 C 1.0294(2) 0.33695(15) 0.1000(2) 0.0415 1.0000 Uani G
C102 C 1.0285(3) 0.30384(14) 0.0956(3) 0.0495 1.0000 Uani G
C103 C 1.0349(3) 0.28938(10) 0.0567(3) 0.0490 1.0000 Uani G
C104 C 1.0431(2) 0.30789(13) 0.0226(3) 0.0376 1.0000 Uani G
C105 C 1.0426(2) 0.34099(13) 0.0263(2) 0.0329 1.0000 Uani G
N102 N 1.0484(2) 0.39305(13) -0.0028(2) 0.0330 1.0000 Uani G
C106 C 1.0499(2) 0.36008(12) -0.0072(2) 0.0333 1.0000 Uani G
C107 C 1.0558(3) 0.34694(11) -0.0476(3) 0.0393 1.0000 Uani G
C108 C 1.0600(3) 0.36678(17) -0.0835(3) 0.0481 1.0000 Uani G
C109 C 1.0585(3) 0.39976(16) -0.0790(3) 0.0557 1.0000 Uani G
C110 C 1.0526(3) 0.41289(11) -0.0387(3) 0.0425 1.0000 Uani G
N103 N 1.12641(16) 0.40967(16) 0.1342(2) 0.0367 1.0000 Uani G
C113 C 1.1598(2) 0.41028(19) 0.1206(2) 0.0506 1.0000 Uani G
C114 C 1.2095(2) 0.4099(2) 0.1643(4) 0.0606 1.0000 Uani G
C115 C 1.22573(15) 0.40883(19) 0.2215(3) 0.0586 1.0000 Uani G
C116 C 1.1920(2) 0.40769(18) 0.2360(2) 0.0466 1.0000 Uani G
C117 C 1.1426(2) 0.40919(16) 0.1916(3) 0.0365 1.0000 Uani G
N104 N 1.0600(2) 0.41139(19) 0.1572(2) 0.0421 1.0000 Uani G
C118 C 1.10889(19) 0.40954(18) 0.2032(3) 0.0383 1.0000 Uani G
C119 C 1.1223(2) 0.4087(2) 0.2593(2) 0.0507 1.0000 Uani G
C120 C 1.0867(3) 0.4097(3) 0.2695(2) 0.0863 1.0000 Uani G
C121 C 1.0378(3) 0.4116(3) 0.2236(3) 0.0935 1.0000 Uani G
C122 C 1.02443(18) 0.4124(2) 0.1674(3) 0.0683 1.0000 Uani G
N201 N 0.65481(15) 0.33338(13) -0.15390(18) 0.0222 1.0000 Uani G
C201 C 0.61490(19) 0.32635(17) -0.1532(2) 0.0370 1.0000 Uani G
C202 C 0.57123(17) 0.31678(19) -0.2036(3) 0.0478 1.0000 Uani G
C203 C 0.56747(17) 0.31425(18) -0.2546(2) 0.0459 1.0000 Uani G
C204 C 0.6077(2) 0.32158(17) -0.25612(18) 0.0368 1.0000 Uani G
C205 C 0.65129(17) 0.33040(14) -0.2049(2) 0.0280 1.0000 Uani G
N202 N 0.73418(18) 0.34536(13) -0.15133(17) 0.0225 1.0000 Uani G
C206 C 0.69138(15) 0.33714(14) -0.2039(2) 0.0280 1.0000 Uani G
C207 C 0.69040(18) 0.33572(15) -0.25318(17) 0.0305 1.0000 Uani G
C208 C 0.7322(2) 0.34251(16) -0.2500(2) 0.0402 1.0000 Uani G
C209 C 0.77502(19) 0.35073(17) -0.1975(3) 0.0386 1.0000 Uani G
C210 C 0.77600(15) 0.35215(15) -0.1481(2) 0.0342 1.0000 Uani G
N203 N 0.7525(2) 0.28957(16) -0.0748(3) 0.0233 1.0000 Uani D
C213 C 0.7355(3) 0.27039(18) -0.1215(4) 0.0316 1.0000 Uani D
C214 C 0.7483(3) 0.23861(18) -0.1179(3) 0.0293 1.0000 Uani D
C215 C 0.7799(3) 0.2253(2) -0.0636(3) 0.0330 1.0000 Uani D
C216 C 0.7972(3) 0.24363(17) -0.0144(4) 0.0291 1.0000 Uani D
C217 C 0.7834(3) 0.27583(17) -0.0214(3) 0.0214 1.0000 Uani D
N204 N 0.78776(18) 0.32664(11) 0.01823(16) 0.0230 1.0000 Uani G
C218 C 0.80168(19) 0.29472(10) 0.02724(18) 0.0253 1.0000 Uani G
C219 C 0.8306(2) 0.28257(9) 0.0829(2) 0.0249 1.0000 Uani G
C220 C 0.8456(2) 0.30234(12) 0.12961(16) 0.0312 1.0000 Uani G
C221 C 0.8316(2) 0.33427(12) 0.12061(18) 0.0299 1.0000 Uani G
C222 C 0.8027(2) 0.34642(9) 0.0649(2) 0.0271 1.0000 Uani G
N301 N 0.69974(17) 0.48894(11) -0.00817(18) 0.0236 1.0000 Uani G
C301 C 0.6788(2) 0.46660(9) -0.0525(2) 0.0357 1.0000 Uani G
C302 C 0.6453(2) 0.47634(13) -0.1091(2) 0.0416 1.0000 Uani G
C303 C 0.6328(2) 0.50842(15) -0.12152(19) 0.0441 1.0000 Uani G
C304 C 0.6538(2) 0.53076(10) -0.0772(3) 0.0335 1.0000 Uani G
C305 C 0.6873(2) 0.52102(10) -0.0205(2) 0.0256 1.0000 Uani G
N302 N 0.7472(2) 0.53148(9) 0.0779(2) 0.0298 1.0000 Uani G
C306 C 0.7097(2) 0.54249(12) 0.0238(2) 0.0287 1.0000 Uani G
C307 C 0.6973(2) 0.57467(13) 0.0138(2) 0.0402 1.0000 Uani G
C308 C 0.7230(3) 0.59597(9) 0.0616(3) 0.0451 1.0000 Uani G
C309 C 0.7600(2) 0.58478(12) 0.1159(3) 0.0412 1.0000 Uani G
C310 C 0.7721(2) 0.55253(14) 0.1241(2) 0.0404 1.0000 Uani G
N303 N 0.74346(19) 0.48147(15) 0.1559(2) 0.0291 1.0000 Uani G
C313 C 0.69784(16) 0.47997(18) 0.1455(2) 0.0444 1.0000 Uani G
C314 C 0.69332(18) 0.4845(2) 0.1905(3) 0.0531 1.0000 Uani G
C315 C 0.7344(2) 0.49048(19) 0.2458(2) 0.0478 1.0000 Uani G
C316 C 0.78137(19) 0.49194(16) 0.25730(18) 0.0331 1.0000 Uani G
C317 C 0.78412(15) 0.48756(15) 0.2110(2) 0.0277 1.0000 Uani G
N304 N 0.82989(16) 0.48423(15) 0.17218(18) 0.0280 1.0000 Uani G
C318 C 0.82849(16) 0.48864(16) 0.2195(2) 0.0273 1.0000 Uani G
C319 C 0.8714(2) 0.49395(19) 0.27367(19) 0.0393 1.0000 Uani G
C320 C 0.91567(17) 0.4949(2) 0.2806(2) 0.0617 1.0000 Uani G
C321 C 0.91707(16) 0.4904(2) 0.2333(3) 0.0583 1.0000 Uani G
C322 C 0.8742(2) 0.48513(19) 0.1791(2) 0.0396 1.0000 Uani G
N401 N 0.5815(2) 0.23752(11) 0.0467(2) 0.0293 1.0000 Uani G
C401 C 0.5882(2) 0.24565(10) 0.0046(3) 0.0363 1.0000 Uani G
C402 C 0.5971(2) 0.22195(15) -0.0223(2) 0.0414 1.0000 Uani G
C403 C 0.5993(2) 0.19013(13) -0.0070(3) 0.0320 1.0000 Uani G
C404 C 0.5926(2) 0.18201(10) 0.0352(3) 0.0374 1.0000 Uani G
C405 C 0.5837(2) 0.20570(13) 0.0620(2) 0.0295 1.0000 Uani G
N402 N 0.5617(2) 0.22294(10) 0.1240(2) 0.0252 1.0000 Uani G
C406 C 0.5743(2) 0.19832(13) 0.1020(2) 0.0336 1.0000 Uani G
C407 C 0.5760(2) 0.16678(11) 0.1183(3) 0.0368 1.0000 Uani G
C408 C 0.5652(3) 0.16040(11) 0.1590(3) 0.0462 1.0000 Uani G
C409 C 0.5530(3) 0.18509(15) 0.1810(3) 0.0500 1.0000 Uani G
C410 C 0.5513(2) 0.21636(13) 0.1635(3) 0.0409 1.0000 Uani G
N403 N 0.65173(16) 0.26392(14) 0.1795(2) 0.0312 1.0000 Uani G
C413 C 0.6908(2) 0.25278(16) 0.1801(2) 0.0391 1.0000 Uani G
C414 C 0.73230(18) 0.24135(17) 0.2310(3) 0.0466 1.0000 Uani G
C415 C 0.73470(18) 0.24105(18) 0.2813(2) 0.0543 1.0000 Uani G
C416 C 0.6956(2) 0.25218(17) 0.2807(2) 0.0422 1.0000 Uani G
C417 C 0.65413(18) 0.26361(15) 0.2298(2) 0.0317 1.0000 Uani G
N404 N 0.57732(18) 0.28845(14) 0.17731(18) 0.0260 1.0000 Uani G
C418 C 0.61572(16) 0.27587(14) 0.2287(2) 0.0303 1.0000 Uani G
C419 C 0.61605(19) 0.27528(17) 0.27764(18) 0.0403 1.0000 Uani G
C420 C 0.5745(2) 0.2873(2) 0.2727(2) 0.0466 1.0000 Uani G
C421 C 0.5354(2) 0.29971(19) 0.2207(3) 0.0477 1.0000 Uani G
C422 C 0.53683(17) 0.30027(16) 0.1730(2) 0.0386 1.0000 Uani G
N501 N 0.43899(19) 0.39508(16) -0.15793(18) 0.0295 1.0000 Uani G
C501 C 0.47881(16) 0.38648(19) -0.1578(2) 0.0473 1.0000 Uani G
C502 C 0.4751(2) 0.3867(2) -0.2090(3) 0.0495 1.0000 Uani G
C503 C 0.4316(2) 0.3955(2) -0.2602(2) 0.0492 1.0000 Uani G
C504 C 0.39177(18) 0.40415(17) -0.26026(19) 0.0363 1.0000 Uani G
C505 C 0.39547(16) 0.40392(15) -0.2091(2) 0.0281 1.0000 Uani G
N502 N 0.36422(15) 0.41292(14) -0.15410(19) 0.0260 1.0000 Uani G
C506 C 0.35689(17) 0.41235(14) -0.2072(2) 0.0265 1.0000 Uani G
C507 C 0.3121(2) 0.41993(16) -0.25783(18) 0.0318 1.0000 Uani G
C508 C 0.27337(16) 0.42820(17) -0.2534(2) 0.0457 1.0000 Uani G
C509 C 0.28068(17) 0.42859(19) -0.2002(3) 0.0507 1.0000 Uani G
C510 C 0.3261(2) 0.42096(17) -0.1505(2) 0.0405 1.0000 Uani G
N601 N 0.2380(2) 0.39114(11) 0.0355(3) 0.0382 1.0000 Uani G
C601 C 0.2591(2) 0.41379(15) 0.0793(2) 0.0469 1.0000 Uani G
C602 C 0.2421(3) 0.44508(14) 0.0673(3) 0.0535 1.0000 Uani G
C603 C 0.2041(2) 0.45372(11) 0.0116(3) 0.0408 1.0000 Uani G
C604 C 0.1829(2) 0.43087(14) -0.0333(2) 0.0399 1.0000 Uani G
C605 C 0.1996(2) 0.39955(13) -0.0197(2) 0.0322 1.0000 Uani G
N602 N 0.1961(2) 0.34543(15) -0.0460(2) 0.0373 1.0000 Uani G
C606 C 0.1794(2) 0.37662(13) -0.0622(3) 0.0393 1.0000 Uani G
C607 C 0.1427(2) 0.38361(14) -0.1194(3) 0.0455 1.0000 Uani G
C608 C 0.1227(2) 0.35942(19) -0.1604(2) 0.0531 1.0000 Uani G
C609 C 0.1394(3) 0.32824(17) -0.1443(3) 0.0508 1.0000 Uani G
C610 C 0.1761(3) 0.32124(12) -0.0870(3) 0.0518 1.0000 Uani G
N603 N 0.2312(2) 0.32708(14) 0.0959(2) 0.0321 1.0000 Uani G
C613 C 0.18481(19) 0.31481(17) 0.0713(3) 0.0458 1.0000 Uani G
C614 C 0.1686(2) 0.3088(2) 0.1055(4) 0.0660 1.0000 Uani G
C615 C 0.1989(3) 0.3151(2) 0.1643(4) 0.0712 1.0000 Uani G
C616 C 0.2464(3) 0.32787(19) 0.1903(2) 0.0542 1.0000 Uani G
C617 C 0.2616(2) 0.33308(15) 0.1549(2) 0.0374 1.0000 Uani G
N604 N 0.3214(2) 0.34784(15) 0.1402(2) 0.0349 1.0000 Uani G
C618 C 0.3079(2) 0.34446(16) 0.1778(3) 0.0405 1.0000 Uani G
C619 C 0.3398(3) 0.3508(2) 0.2364(3) 0.0557 1.0000 Uani G
C620 C 0.3873(3) 0.3618(2) 0.2566(2) 0.0873 1.0000 Uani G
C621 C 0.4009(2) 0.3654(2) 0.2194(4) 0.0692 1.0000 Uani G
C622 C 0.3679(2) 0.35844(18) 0.1611(3) 0.0535 1.0000 Uani G
N503 N 0.4448(3) 0.43537(16) -0.0118(3) 0.0472 1.0000 Uani G
C513 C 0.4484(3) 0.42355(14) 0.0361(4) 0.0692 1.0000 Uani G
C514 C 0.4454(4) 0.4443(2) 0.0720(3) 0.0692 1.0000 Uani G
C515 C 0.4389(4) 0.47681(19) 0.0601(4) 0.0692 1.0000 Uani G
C516 C 0.4343(4) 0.49024(13) 0.0106(4) 0.0692 1.0000 Uani DG
C517 C 0.4393(3) 0.46873(17) -0.0228(3) 0.0692 1.0000 Uani G
N504 N 0.4482(3) 0.45931(15) -0.0960(4) 0.0692 1.0000 Uani G
C518 C 0.4407(4) 0.4802(2) -0.0640(3) 0.0692 1.0000 Uani G
C519 C 0.4358(4) 0.51279(19) -0.0758(4) 0.0692 1.0000 Uani G
C520 C 0.4383(4) 0.52440(15) -0.1197(4) 0.0692 1.0000 Uani G
C521 C 0.4458(4) 0.5035(2) -0.1517(4) 0.0692 1.0000 Uani G
C522 C 0.4507(4) 0.4709(2) -0.1398(4) 0.0692 1.0000 Uani G
C523 C 0.4297(5) 0.5232(2) -0.0011(6) 0.0692 1.0000 Uani D
C524 C 0.4309(6) 0.5333(4) -0.0458(6) 0.0692 1.0000 Uani D
O1 O 1.0440(3) 0.45833(16) 0.0458(3) 0.0391 1.0000 Uani .
O2 O 0.2611(3) 0.28753(15) 0.0320(3) 0.0400 1.0000 Uani .
O3 O 0.0000 0.3397(4) 0.7500 0.095(5) 1.0000 Uiso S
O4 O 0.3487(5) 0.4333(3) 0.2470(6) 0.111(4) 1.0000 Uiso .
O5 O 0.1861(3) 0.35271(18) 0.7804(3) 0.0473(18) 1.0000 Uiso .
O6 O 0.4388(5) 0.4417(3) 0.2511(6) 0.105(4) 1.0000 Uiso .
O7 O 0.4563(4) 0.2174(3) 0.1972(5) 0.089(3) 1.0000 Uiso .
O8 O 0.3491(3) 0.24477(18) 0.7746(3) 0.0434(17) 1.0000 Uiso .
O9 O 0.5176(4) 0.2636(2) 0.8585(4) 0.071(3) 1.0000 Uiso .
O10 O 0.5432(9) 0.3792(6) 0.1026(11) 0.100(7) 0.5000 Uiso .
O11 O 0.4389(6) 0.4860(4) 0.7462(7) 0.056(4) 0.5000 Uiso .
O12 O 0.5271(4) 0.4615(3) 0.8181(5) 0.084(3) 1.0000 Uiso .
O13 O 0.5000 0.5170(7) 0.7500 0.073(8) 0.5000 Uiso S
O14 O 0.6659(3) 0.5005(2) 0.7909(4) 0.056(2) 1.0000 Uiso .
O15 O 0.5710(3) 0.23703(19) 0.7260(3) 0.0507(19) 1.0000 Uiso .
O16 O 0.8271(3) 0.3194(2) 0.2390(4) 0.052(2) 1.0000 Uiso .
O17 O 0.9539(4) 0.3428(2) 0.1928(4) 0.071(3) 1.0000 Uiso .
O18 O 0.9540(3) 0.2752(2) 0.1969(4) 0.064(2) 1.0000 Uiso .
O19 O 0.9863(4) 0.5394(2) 0.1904(4) 0.069(3) 1.0000 Uiso .
O20 O 0.8445(3) 0.4152(2) 0.7728(4) 0.058(2) 1.0000 Uiso .
O21 O 0.9472(4) 0.4427(3) 0.9153(5) 0.084(3) 1.0000 Uiso .
O22 O 0.0027(3) 0.50184(19) 0.0739(3) 0.0495(19) 1.0000 Uiso .
O23 O 0.9393(5) 0.4239(3) 0.8109(6) 0.116(4) 1.0000 Uiso .
O24 O 0.0769(4) 0.3304(3) 0.2327(5) 0.076(3) 1.0000 Uiso .
O25 O 0.4865(6) 0.3975(4) 0.1985(7) 0.052(4) 0.5000 Uiso .
H1111 H 1.0523 0.2704 -0.0197 0.072(4) 1.0000 Uiso .
H1121 H 1.0643 0.3032 -0.0772 0.072(4) 1.0000 Uiso .
H1231 H 1.2423 0.4054 0.3254 0.072(4) 1.0000 Uiso .
H1241 H 1.1855 0.4067 0.3464 0.072(4) 1.0000 Uiso .
H2111 H 0.5746 0.3135 -0.3447 0.072(4) 1.0000 Uiso .
H2121 H 0.6429 0.3256 -0.3424 0.072(4) 1.0000 Uiso .
H2231 H 0.8391 0.2082 0.0486 0.072(4) 1.0000 Uiso .
H2241 H 0.8648 0.2402 0.1280 0.072(4) 1.0000 Uiso .
H3111 H 0.6159 0.5719 -0.1272 0.072(4) 1.0000 Uiso .
H3121 H 0.6499 0.6078 -0.0500 0.072(4) 1.0000 Uiso .
H3231 H 0.8229 0.5004 0.3471 0.072(4) 1.0000 Uiso .
H3241 H 0.8979 0.5028 0.3608 0.072(4) 1.0000 Uiso .
H4111 H 0.6001 0.1314 0.0342 0.072(4) 1.0000 Uiso .
H4121 H 0.5871 0.1197 0.1048 0.072(4) 1.0000 Uiso .
H4231 H 0.7243 0.2430 0.3687 0.072(4) 1.0000 Uiso .
H4241 H 0.6574 0.2611 0.3649 0.072(4) 1.0000 Uiso .
H5111 H 0.3407 0.4110 -0.3502 0.072(4) 1.0000 Uiso .
H5121 H 0.2751 0.4237 -0.3476 0.072(4) 1.0000 Uiso .
H6111 H 0.1320 0.4611 -0.1026 0.072(4) 1.0000 Uiso .
H6121 H 0.0997 0.4216 -0.1738 0.072(4) 1.0000 Uiso .
H6231 H 0.2662 0.3320 0.2736 0.072(4) 1.0000 Uiso .
H6241 H 0.3451 0.3478 0.3149 0.072(4) 1.0000 Uiso .
H1011 H 1.0247 0.3474 0.1280 0.072(4) 1.0000 Uiso .
H1021 H 1.0232 0.2904 0.1205 0.072(4) 1.0000 Uiso .
H1031 H 1.0337 0.2656 0.0531 0.072(4) 1.0000 Uiso .
H1081 H 1.0642 0.3573 -0.1125 0.072(4) 1.0000 Uiso .
H1091 H 1.0615 0.4140 -0.1049 0.072(4) 1.0000 Uiso .
H1101 H 1.0515 0.4366 -0.0355 0.072(4) 1.0000 Uiso .
H1131 H 1.1481 0.4110 0.0794 0.072(4) 1.0000 Uiso .
H1141 H 1.2335 0.4103 0.1544 0.072(4) 1.0000 Uiso .
H1151 H 1.2615 0.4089 0.2528 0.072(4) 1.0000 Uiso .
H1201 H 1.0964 0.4091 0.3099 0.072(4) 1.0000 Uiso .
H1211 H 1.0122 0.4123 0.2309 0.072(4) 1.0000 Uiso .
H1221 H 0.9892 0.4137 0.1343 0.072(4) 1.0000 Uiso .
H2011 H 0.6176 0.3282 -0.1165 0.072(4) 1.0000 Uiso .
H2021 H 0.5425 0.3117 -0.2031 0.072(4) 1.0000 Uiso .
H2031 H 0.5361 0.3072 -0.2906 0.072(4) 1.0000 Uiso .
H2081 H 0.7315 0.3415 -0.2855 0.072(4) 1.0000 Uiso .
H2091 H 0.8051 0.3556 -0.1951 0.072(4) 1.0000 Uiso .
H2101 H 0.8068 0.3581 -0.1103 0.072(4) 1.0000 Uiso .
H2131 H 0.7123 0.2799 -0.1606 0.072(4) 1.0000 Uiso .
H2141 H 0.7353 0.2256 -0.1535 0.072(4) 1.0000 Uiso .
H2151 H 0.7902 0.2025 -0.0597 0.072(4) 1.0000 Uiso .
H2201 H 0.8663 0.2936 0.1697 0.072(4) 1.0000 Uiso .
H2211 H 0.8424 0.3485 0.1542 0.072(4) 1.0000 Uiso .
H2221 H 0.7927 0.3694 0.0584 0.072(4) 1.0000 Uiso .
H3011 H 0.6877 0.4435 -0.0436 0.072(4) 1.0000 Uiso .
H3021 H 0.6302 0.4603 -0.1410 0.072(4) 1.0000 Uiso .
H3031 H 0.6087 0.5154 -0.1623 0.072(4) 1.0000 Uiso .
H3081 H 0.7144 0.6192 0.0559 0.072(4) 1.0000 Uiso .
H3091 H 0.7779 0.5999 0.1492 0.072(4) 1.0000 Uiso .
H3101 H 0.7987 0.5445 0.1633 0.072(4) 1.0000 Uiso .
H3131 H 0.6683 0.4757 0.1057 0.072(4) 1.0000 Uiso .
H3141 H 0.6605 0.4834 0.1830 0.072(4) 1.0000 Uiso .
H3151 H 0.7309 0.4938 0.2779 0.072(4) 1.0000 Uiso .
H3201 H 0.9465 0.4987 0.3196 0.072(4) 1.0000 Uiso .
H3211 H 0.9489 0.4911 0.2383 0.072(4) 1.0000 Uiso .
H3221 H 0.8752 0.4820 0.1451 0.072(4) 1.0000 Uiso .
H4011 H 0.5866 0.2685 -0.0064 0.072(4) 1.0000 Uiso .
H4021 H 0.6020 0.2278 -0.0526 0.072(4) 1.0000 Uiso .
H4031 H 0.6058 0.1731 -0.0263 0.072(4) 1.0000 Uiso .
H4081 H 0.5664 0.1379 0.1718 0.072(4) 1.0000 Uiso .
H4091 H 0.5455 0.1804 0.2094 0.072(4) 1.0000 Uiso .
H4101 H 0.5425 0.2341 0.1793 0.072(4) 1.0000 Uiso .
H4131 H 0.6891 0.2530 0.1439 0.072(4) 1.0000 Uiso .
H4141 H 0.7604 0.2333 0.2314 0.072(4) 1.0000 Uiso .
H4151 H 0.7645 0.2328 0.3179 0.072(4) 1.0000 Uiso .
H4201 H 0.5733 0.2869 0.3069 0.072(4) 1.0000 Uiso .
H4211 H 0.5063 0.3082 0.2176 0.072(4) 1.0000 Uiso .
H4221 H 0.5087 0.3092 0.1356 0.072(4) 1.0000 Uiso .
H5011 H 0.5101 0.3801 -0.1210 0.072(4) 1.0000 Uiso .
H5021 H 0.5038 0.3805 -0.2089 0.072(4) 1.0000 Uiso .
H5031 H 0.4289 0.3957 -0.2969 0.072(4) 1.0000 Uiso .
H5081 H 0.2406 0.4338 -0.2889 0.072(4) 1.0000 Uiso .
H5091 H 0.2533 0.4344 -0.1976 0.072(4) 1.0000 Uiso .
H5101 H 0.3314 0.4212 -0.1122 0.072(4) 1.0000 Uiso .
H6011 H 0.2864 0.4076 0.1194 0.072(4) 1.0000 Uiso .
H6021 H 0.2573 0.4614 0.0988 0.072(4) 1.0000 Uiso .
H6031 H 0.1917 0.4762 0.0032 0.072(4) 1.0000 Uiso .
H6081 H 0.0963 0.3645 -0.2016 0.072(4) 1.0000 Uiso .
H6091 H 0.1250 0.3108 -0.1738 0.072(4) 1.0000 Uiso .
H6101 H 0.1881 0.2988 -0.0754 0.072(4) 1.0000 Uiso .
H6131 H 0.1631 0.3103 0.0290 0.072(4) 1.0000 Uiso .
H6141 H 0.1352 0.3000 0.0878 0.072(4) 1.0000 Uiso .
H6151 H 0.1870 0.3106 0.1886 0.072(4) 1.0000 Uiso .
H6201 H 0.4113 0.3670 0.2984 0.072(4) 1.0000 Uiso .
H6211 H 0.4344 0.3730 0.2344 0.072(4) 1.0000 Uiso .
H6221 H 0.3777 0.3610 0.1343 0.072(4) 1.0000 Uiso .
H5131 H 0.4531 0.4001 0.0447 0.072(4) 1.0000 Uiso .
H5141 H 0.4481 0.4357 0.1065 0.072(4) 1.0000 Uiso .
H5151 H 0.4373 0.4914 0.0867 0.072(4) 1.0000 Uiso .
H5201 H 0.4347 0.5478 -0.1284 0.072(4) 1.0000 Uiso .
H5211 H 0.4476 0.5117 -0.1833 0.072(4) 1.0000 Uiso .
H5221 H 0.4561 0.4558 -0.1628 0.072(4) 1.0000 Uiso .
H5231 H 0.4257 0.5388 0.0224 0.072(4) 1.0000 Uiso .
H5241 H 0.4280 0.5565 -0.0552 0.072(4) 1.0000 Uiso .

loop_
_atom_site_aniso_label
_atom_site_aniso_U_11
_atom_site_aniso_U_22
_atom_site_aniso_U_33
_atom_site_aniso_U_23
_atom_site_aniso_U_13
_atom_site_aniso_U_12
W1 0.01387(14) 0.02071(16) 0.01950(16) -0.00086(14) 0.00978(13) -0.00119(13)
W2 0.01404(14) 0.01517(15) 0.02021(16) 0.00194(13) 0.00968(13) 0.00027(12)
W3 0.01552(14) 0.01650(15) 0.01855(16) 0.00017(13) 0.01030(13) -0.00093(13)
Mn1 0.0198(6) 0.0286(7) 0.0285(7) 0.0021(6) 0.0145(6) 0.0006(5)
Mn2 0.0172(6) 0.0173(6) 0.0190(6) -0.0016(5) 0.0102(5) -0.0004(4)
Mn3 0.0207(6) 0.0190(6) 0.0243(7) -0.0040(5) 0.0141(5) -0.0032(5)
Mn4 0.0172(6) 0.0209(6) 0.0230(6) 0.0033(5) 0.0115(5) -0.0001(5)
Mn5 0.0164(6) 0.0197(6) 0.0254(7) 0.0022(5) 0.0124(5) 0.0012(5)
Mn6 0.0282(7) 0.0262(7) 0.0328(8) -0.0058(6) 0.0222(6) -0.0036(5)
C1 0.020(4) 0.024(4) 0.026(4) -0.003(3) 0.013(4) -0.004(3)
C2 0.019(4) 0.020(4) 0.018(4) -0.001(3) 0.008(3) 0.003(3)
C3 0.021(4) 0.022(4) 0.025(4) -0.002(3) 0.013(4) -0.002(3)
C4 0.019(4) 0.023(4) 0.025(4) -0.001(3) 0.011(4) 0.000(3)
C5 0.011(4) 0.039(5) 0.037(5) -0.002(4) 0.006(4) -0.007(4)
C6 0.031(5) 0.020(4) 0.042(6) -0.007(4) 0.027(5) -0.008(3)
C7 0.042(6) 0.040(6) 0.048(6) -0.018(5) 0.036(6) -0.015(4)
C8 0.028(5) 0.025(5) 0.025(5) -0.003(4) 0.009(4) 0.002(4)
C9 0.026(4) 0.012(4) 0.018(4) 0.001(3) 0.009(4) 0.000(3)
C10 0.022(4) 0.021(4) 0.021(4) 0.006(3) 0.015(3) 0.003(3)
C11 0.023(4) 0.019(4) 0.022(4) 0.001(3) 0.013(4) 0.007(3)
C12 0.022(4) 0.021(4) 0.024(4) 0.001(3) 0.016(4) 0.001(3)
C13 0.026(4) 0.015(4) 0.017(4) 0.003(3) 0.012(4) 0.004(3)
C14 0.027(4) 0.020(4) 0.038(5) -0.003(4) 0.019(4) -0.003(3)
C15 0.026(4) 0.024(4) 0.031(5) 0.004(4) 0.016(4) 0.003(3)
C16 0.016(4) 0.023(4) 0.031(5) 0.008(4) 0.013(4) -0.002(3)
C17 0.025(4) 0.014(4) 0.027(5) 0.007(3) 0.016(4) 0.006(3)
C18 0.025(4) 0.024(4) 0.028(5) -0.012(4) 0.014(4) -0.006(3)
C19 0.029(4) 0.021(4) 0.030(5) -0.001(3) 0.019(4) -0.003(3)
C20 0.013(3) 0.028(4) 0.025(4) -0.003(4) 0.010(3) -0.004(3)
C21 0.025(4) 0.020(4) 0.031(5) 0.001(4) 0.017(4) -0.008(3)
C22 0.031(5) 0.018(4) 0.022(4) -0.004(3) 0.016(4) -0.007(3)
C23 0.023(4) 0.029(5) 0.024(4) 0.003(4) 0.015(4) 0.005(3)
C24 0.017(4) 0.028(5) 0.032(5) 0.000(4) 0.009(4) -0.005(3)
C111 0.043(6) 0.035(6) 0.074(9) -0.013(6) 0.029(6) 0.002(5)
C112 0.045(6) 0.050(7) 0.054(7) -0.024(6) 0.023(6) -0.006(5)
C123 0.050(7) 0.033(6) 0.035(6) -0.004(5) -0.005(6) 0.001(5)
C124 0.078(9) 0.031(6) 0.026(6) 0.012(5) 0.002(6) -0.015(6)
C211 0.043(6) 0.056(7) 0.024(5) -0.011(5) 0.008(5) -0.001(5)
C212 0.049(6) 0.031(5) 0.031(5) 0.000(4) 0.020(5) 0.007(4)
C223 0.026(5) 0.027(5) 0.039(6) 0.010(4) 0.013(4) 0.005(4)
C224 0.030(5) 0.025(5) 0.040(6) 0.012(4) 0.018(4) 0.010(4)
C311 0.033(5) 0.032(6) 0.058(7) 0.022(5) 0.018(5) 0.010(4)
C312 0.057(7) 0.027(6) 0.074(9) 0.011(6) 0.043(7) 0.003(5)
C323 0.056(7) 0.044(6) 0.027(5) -0.003(4) 0.025(5) -0.002(5)
C324 0.042(6) 0.055(7) 0.031(5) -0.004(5) 0.018(5) 0.005(5)
C411 0.030(5) 0.023(5) 0.080(9) -0.002(5) 0.032(6) 0.008(4)
C412 0.037(6) 0.021(5) 0.080(9) 0.008(5) 0.027(6) 0.003(4)
C423 0.050(7) 0.048(7) 0.027(5) 0.011(5) 0.008(5) -0.006(5)
C424 0.053(7) 0.063(8) 0.025(5) 0.008(5) 0.018(5) -0.013(6)
C511 0.036(5) 0.030(5) 0.035(6) 0.005(4) 0.013(5) -0.010(4)
C512 0.039(6) 0.031(5) 0.023(5) 0.006(4) -0.003(4) 0.002(4)
C611 0.050(7) 0.054(8) 0.055(7) 0.012(6) 0.032(6) 0.004(6)
C612 0.043(6) 0.065(8) 0.060(8) 0.020(7) 0.031(6) 0.018(6)
C623 0.116(13) 0.057(9) 0.049(8) 0.013(7) 0.056(9) 0.032(9)
C624 0.132(14) 0.046(8) 0.024(6) 0.003(5) 0.034(8) 0.036(9)
N1 0.022(4) 0.025(4) 0.042(5) -0.003(3) 0.020(4) -0.003(3)
N2 0.031(4) 0.026(4) 0.024(4) -0.004(3) 0.015(3) -0.007(3)
N3 0.016(4) 0.043(5) 0.029(4) -0.012(4) 0.009(3) -0.003(3)
N4 0.034(4) 0.029(4) 0.028(4) 0.003(3) 0.016(4) 0.005(3)
N5 0.022(4) 0.060(6) 0.041(5) 0.016(5) 0.013(4) 0.006(4)
N6 0.029(4) 0.033(4) 0.035(5) 0.002(4) 0.013(4) 0.000(3)
N7 0.031(5) 0.068(7) 0.041(5) -0.025(5) 0.017(4) -0.018(4)
N8 0.035(4) 0.039(5) 0.050(5) -0.003(4) 0.029(4) -0.011(4)
N9 0.022(4) 0.029(4) 0.029(4) -0.006(3) 0.015(3) -0.005(3)
N10 0.030(4) 0.024(4) 0.029(4) 0.004(3) 0.017(3) -0.008(3)
N11 0.015(3) 0.032(4) 0.028(4) 0.006(3) 0.011(3) -0.001(3)
N12 0.023(4) 0.024(4) 0.023(4) 0.000(3) 0.013(3) 0.003(3)
N13 0.029(4) 0.028(4) 0.028(4) -0.001(3) 0.013(4) 0.004(3)
N14 0.034(5) 0.045(5) 0.047(5) -0.009(4) 0.026(4) -0.009(4)
N15 0.042(5) 0.039(5) 0.031(4) 0.001(4) 0.022(4) -0.001(4)
N16 0.028(4) 0.040(5) 0.036(5) 0.019(4) 0.011(4) -0.001(4)
N17 0.026(4) 0.032(4) 0.028(4) 0.005(3) 0.018(3) 0.004(3)
N18 0.021(4) 0.032(4) 0.020(4) 0.005(3) 0.005(3) 0.000(3)
N19 0.020(3) 0.022(4) 0.041(5) -0.005(3) 0.020(3) -0.006(3)
N20 0.038(4) 0.031(4) 0.031(4) 0.000(3) 0.023(4) 0.002(3)
N21 0.045(5) 0.048(6) 0.039(5) 0.009(4) 0.022(4) -0.001(4)
N22 0.028(4) 0.028(4) 0.036(5) 0.001(3) 0.016(4) -0.009(3)
N23 0.029(4) 0.051(5) 0.019(4) 0.003(4) 0.012(3) 0.004(4)
N24 0.036(5) 0.041(5) 0.038(5) -0.008(4) 0.011(4) -0.009(4)
N101 0.026(4) 0.036(4) 0.030(4) 0.011(3) 0.015(3) 0.000(3)
C101 0.042(6) 0.050(6) 0.020(5) 0.001(4) 0.011(4) -0.012(5)
C102 0.047(6) 0.041(6) 0.048(7) 0.016(5) 0.020(5) -0.004(5)
C103 0.038(6) 0.030(6) 0.057(7) 0.005(5) 0.015(5) -0.010(4)
C104 0.033(5) 0.020(4) 0.043(6) 0.000(4) 0.012(4) 0.004(4)
C105 0.026(5) 0.035(5) 0.037(5) -0.003(4) 0.018(4) -0.004(4)
N102 0.034(4) 0.032(4) 0.042(5) 0.000(4) 0.027(4) 0.001(3)
C106 0.030(5) 0.039(5) 0.032(5) -0.003(4) 0.019(4) -0.002(4)
C107 0.030(5) 0.050(6) 0.039(6) -0.010(5) 0.020(5) -0.012(4)
C108 0.043(6) 0.061(8) 0.058(7) -0.015(6) 0.039(6) -0.005(5)
C109 0.061(8) 0.075(9) 0.051(7) -0.007(6) 0.044(7) -0.009(7)
C110 0.050(6) 0.038(6) 0.050(7) 0.012(5) 0.035(6) 0.001(5)
N103 0.022(4) 0.040(5) 0.044(5) -0.001(4) 0.017(4) -0.001(3)
C113 0.045(6) 0.056(7) 0.055(7) -0.009(6) 0.032(6) -0.001(5)
C114 0.025(5) 0.081(9) 0.069(9) -0.017(7) 0.023(6) 0.007(5)
C115 0.029(6) 0.039(6) 0.079(10) -0.005(6) 0.016(6) 0.011(5)
C116 0.036(6) 0.027(5) 0.042(6) -0.001(4) 0.003(5) 0.001(4)
C117 0.028(5) 0.029(5) 0.035(5) 0.005(4) 0.009(4) 0.002(4)
N104 0.034(4) 0.058(6) 0.027(4) 0.003(4) 0.013(4) -0.012(4)
C118 0.036(5) 0.046(6) 0.023(5) 0.011(4) 0.011(4) -0.009(4)
C119 0.057(7) 0.053(7) 0.031(6) 0.000(5) 0.020(6) -0.019(6)
C120 0.125(14) 0.113(13) 0.046(8) -0.016(8) 0.064(10) -0.050(11)
C121 0.062(9) 0.179(19) 0.046(8) -0.015(10) 0.035(8) -0.050(11)
C122 0.054(8) 0.121(13) 0.044(7) -0.011(8) 0.036(7) -0.036(8)
N201 0.017(3) 0.029(4) 0.018(3) 0.001(3) 0.009(3) 0.001(3)
C201 0.024(5) 0.047(6) 0.035(5) 0.007(5) 0.014(4) 0.002(4)
C202 0.024(5) 0.065(8) 0.046(6) -0.003(5) 0.016(5) -0.009(5)
C203 0.025(5) 0.057(7) 0.034(6) -0.017(5) 0.005(4) -0.005(4)
C204 0.042(6) 0.029(5) 0.028(5) -0.008(4) 0.015(5) -0.002(4)
C205 0.027(4) 0.019(4) 0.029(5) -0.001(4) 0.012(4) 0.000(3)
N202 0.026(4) 0.022(3) 0.022(4) -0.002(3) 0.015(3) 0.001(3)
C206 0.039(5) 0.024(4) 0.019(4) 0.002(3) 0.016(4) 0.007(4)
C207 0.043(5) 0.028(5) 0.024(5) 0.009(4) 0.021(4) 0.007(4)
C208 0.061(7) 0.040(6) 0.041(6) -0.002(4) 0.042(6) 0.004(5)
C209 0.054(6) 0.040(6) 0.048(6) -0.003(5) 0.045(6) 0.001(5)
C210 0.039(5) 0.034(5) 0.039(5) -0.006(4) 0.028(5) -0.004(4)
N203 0.022(3) 0.021(4) 0.026(4) 0.002(3) 0.014(3) 0.001(3)
C213 0.040(5) 0.026(5) 0.031(5) -0.008(4) 0.022(4) -0.005(4)
C214 0.028(4) 0.031(5) 0.031(5) 0.000(4) 0.019(4) -0.001(4)
C215 0.040(5) 0.026(5) 0.043(6) 0.004(4) 0.030(5) 0.002(4)
C216 0.036(5) 0.017(4) 0.042(5) -0.003(4) 0.028(5) -0.006(4)
C217 0.017(4) 0.023(4) 0.031(5) 0.001(3) 0.018(4) -0.001(3)
N204 0.022(3) 0.023(4) 0.023(4) 0.004(3) 0.012(3) 0.003(3)
C218 0.020(4) 0.023(4) 0.038(5) 0.005(4) 0.019(4) 0.003(3)
C219 0.029(4) 0.020(4) 0.026(4) 0.002(3) 0.016(4) 0.001(3)
C220 0.028(4) 0.033(5) 0.028(5) 0.004(4) 0.013(4) 0.005(4)
C221 0.020(4) 0.036(5) 0.023(5) 0.003(4) 0.006(4) -0.004(4)
C222 0.027(4) 0.019(4) 0.022(4) 0.000(3) 0.007(4) 0.002(3)
N301 0.021(3) 0.018(3) 0.033(4) 0.000(3) 0.017(3) 0.000(3)
C301 0.038(6) 0.030(5) 0.037(6) -0.001(4) 0.021(5) 0.011(4)
C302 0.053(6) 0.030(5) 0.045(6) 0.001(5) 0.030(5) 0.000(5)
C303 0.030(5) 0.055(7) 0.043(6) 0.013(5) 0.018(5) 0.000(5)
C304 0.022(5) 0.030(5) 0.046(6) 0.010(4) 0.019(5) 0.000(4)
C305 0.030(5) 0.013(4) 0.042(5) 0.009(4) 0.026(4) 0.004(3)
N302 0.030(4) 0.019(4) 0.043(5) 0.001(3) 0.023(4) -0.005(3)
C306 0.031(5) 0.019(4) 0.046(6) 0.000(4) 0.028(5) 0.000(4)
C307 0.037(6) 0.025(5) 0.059(7) 0.007(5) 0.028(5) 0.004(4)
C308 0.073(8) 0.012(4) 0.078(8) -0.001(5) 0.059(7) -0.012(5)
C309 0.056(7) 0.029(5) 0.050(7) -0.006(5) 0.037(6) -0.010(5)
C310 0.048(6) 0.034(6) 0.046(6) -0.013(5) 0.032(5) -0.013(5)
N303 0.030(4) 0.032(4) 0.030(4) -0.008(3) 0.020(3) -0.004(3)
C313 0.044(6) 0.058(7) 0.042(6) -0.011(5) 0.031(5) -0.008(5)
C314 0.040(6) 0.071(8) 0.062(8) -0.017(6) 0.038(6) -0.012(6)
C315 0.047(6) 0.057(7) 0.055(7) -0.015(6) 0.039(6) -0.005(5)
C316 0.050(6) 0.020(4) 0.040(5) -0.001(4) 0.032(5) 0.002(4)
C317 0.032(5) 0.024(4) 0.030(5) -0.007(4) 0.019(4) -0.003(4)
N304 0.028(4) 0.030(4) 0.029(4) -0.002(3) 0.018(3) -0.001(3)
C318 0.034(5) 0.025(4) 0.019(4) -0.003(3) 0.013(4) -0.003(4)
C319 0.029(5) 0.050(6) 0.035(6) -0.009(5) 0.017(4) -0.006(4)
C320 0.038(6) 0.096(11) 0.037(7) -0.012(7) 0.013(5) -0.009(6)
C321 0.022(5) 0.098(10) 0.044(7) -0.006(7) 0.013(5) -0.004(6)
C322 0.026(5) 0.057(7) 0.037(6) -0.004(5) 0.019(4) -0.007(4)
N401 0.021(4) 0.032(4) 0.036(4) -0.006(3) 0.018(3) -0.002(3)
C401 0.026(5) 0.033(5) 0.046(6) -0.005(4) 0.019(5) -0.005(4)
C402 0.036(5) 0.048(6) 0.050(7) -0.006(5) 0.031(5) -0.002(5)
C403 0.038(5) 0.028(5) 0.036(5) -0.013(4) 0.025(4) 0.003(4)
C404 0.016(4) 0.041(6) 0.049(6) -0.014(5) 0.016(4) -0.002(4)
C405 0.016(4) 0.027(4) 0.035(5) -0.001(4) 0.009(4) 0.005(3)
N402 0.026(4) 0.021(4) 0.027(4) 0.005(3) 0.015(3) -0.002(3)
C406 0.021(4) 0.027(5) 0.035(5) 0.002(4) 0.006(4) -0.010(3)
C407 0.028(5) 0.036(5) 0.035(5) 0.008(4) 0.011(4) -0.003(4)
C408 0.034(5) 0.037(6) 0.045(6) 0.015(5) 0.010(5) -0.008(4)
C409 0.047(6) 0.051(7) 0.054(7) 0.013(5) 0.031(6) -0.012(5)
C410 0.038(5) 0.036(6) 0.048(6) -0.002(5) 0.025(5) -0.014(4)
N403 0.020(4) 0.031(4) 0.039(5) 0.011(3) 0.015(3) 0.004(3)
C413 0.026(5) 0.044(6) 0.045(6) 0.005(5) 0.019(5) 0.005(4)
C414 0.024(5) 0.041(6) 0.057(7) 0.016(5) 0.014(5) 0.010(4)
C415 0.033(6) 0.039(6) 0.062(8) 0.015(6) 0.011(6) 0.008(5)
C416 0.022(5) 0.048(6) 0.033(6) 0.014(5) 0.003(4) 0.003(4)
C417 0.021(4) 0.026(5) 0.037(5) 0.006(4) 0.010(4) -0.005(3)
N404 0.022(3) 0.036(4) 0.021(4) 0.005(3) 0.013(3) -0.001(3)
C418 0.021(4) 0.035(5) 0.025(5) -0.001(4) 0.008(4) -0.010(4)
C419 0.045(6) 0.047(6) 0.016(4) -0.002(4) 0.011(4) -0.019(5)
C420 0.042(6) 0.073(8) 0.037(6) -0.001(5) 0.030(5) -0.010(5)
C421 0.042(6) 0.080(9) 0.028(5) -0.002(5) 0.024(5) 0.005(6)
C422 0.020(4) 0.057(7) 0.030(5) -0.005(5) 0.009(4) 0.000(4)
N501 0.026(4) 0.046(5) 0.019(4) 0.004(3) 0.014(3) 0.003(3)
C501 0.033(5) 0.084(9) 0.032(5) 0.002(6) 0.022(5) 0.007(5)
C502 0.039(6) 0.079(9) 0.032(6) -0.013(6) 0.022(5) -0.016(6)
C503 0.046(6) 0.064(8) 0.033(6) -0.002(5) 0.020(5) -0.020(6)
C504 0.033(5) 0.049(6) 0.025(5) 0.005(4) 0.015(4) -0.015(4)
C505 0.025(4) 0.032(5) 0.024(4) 0.004(4) 0.012(4) -0.007(4)
N502 0.022(3) 0.026(4) 0.029(4) 0.000(3) 0.014(3) 0.002(3)
C506 0.023(4) 0.020(4) 0.032(5) 0.007(4) 0.014(4) -0.001(3)
C507 0.026(4) 0.026(5) 0.033(5) 0.003(4) 0.011(4) 0.000(4)
C508 0.030(5) 0.036(6) 0.048(7) 0.002(5) 0.010(5) 0.003(4)
C509 0.024(5) 0.057(7) 0.063(8) -0.003(6) 0.021(5) 0.008(5)
C510 0.024(5) 0.046(6) 0.045(6) -0.006(5) 0.016(5) 0.004(4)
N601 0.033(4) 0.034(4) 0.060(6) -0.008(4) 0.034(4) -0.003(3)
C601 0.036(6) 0.042(6) 0.058(7) -0.017(5) 0.024(6) -0.003(5)
C602 0.059(7) 0.035(6) 0.080(9) -0.019(6) 0.049(7) -0.002(5)
C603 0.043(6) 0.022(5) 0.071(8) -0.003(5) 0.041(6) -0.002(4)
C604 0.033(5) 0.034(5) 0.063(7) 0.005(5) 0.034(5) 0.003(4)
C605 0.028(5) 0.031(5) 0.052(6) 0.001(4) 0.032(5) 0.000(4)
N602 0.032(4) 0.037(5) 0.041(5) -0.008(4) 0.020(4) -0.001(4)
C606 0.030(5) 0.046(6) 0.050(6) -0.005(5) 0.027(5) -0.007(4)
C607 0.039(6) 0.055(7) 0.046(7) 0.005(5) 0.027(5) -0.004(5)
C608 0.041(6) 0.082(9) 0.036(6) 0.010(6) 0.022(5) -0.005(6)
C609 0.047(7) 0.069(8) 0.027(6) -0.014(5) 0.016(5) -0.006(6)
C610 0.050(7) 0.041(7) 0.067(8) -0.008(6) 0.036(6) -0.001(5)
N603 0.037(4) 0.023(4) 0.049(5) -0.012(3) 0.032(4) -0.007(3)
C613 0.037(6) 0.037(6) 0.070(8) 0.007(5) 0.035(6) 0.000(4)
C614 0.073(9) 0.062(8) 0.116(12) 0.019(8) 0.085(10) 0.012(7)
C615 0.093(11) 0.068(9) 0.116(13) 0.038(9) 0.097(11) 0.031(8)
C616 0.098(10) 0.033(6) 0.066(8) 0.015(5) 0.067(8) 0.022(6)
C617 0.062(7) 0.027(5) 0.039(6) 0.001(4) 0.038(6) 0.004(5)
N604 0.031(4) 0.032(4) 0.037(5) -0.001(4) 0.018(4) -0.006(3)
C618 0.055(7) 0.029(5) 0.034(6) -0.004(4) 0.024(5) 0.000(5)
C619 0.073(9) 0.033(6) 0.034(6) -0.006(5) 0.016(6) -0.005(6)
C620 0.084(11) 0.047(8) 0.046(8) -0.010(6) -0.010(8) 0.005(7)
C621 0.057(8) 0.055(8) 0.062(9) -0.005(7) 0.016(7) -0.014(6)
C622 0.046(6) 0.037(6) 0.060(8) -0.002(5) 0.021(6) -0.002(5)
N503 0.044(5) 0.037(5) 0.081(7) -0.029(5) 0.047(5) -0.014(4)
C513 0.0666(9) 0.0666(9) 0.0666(9) -0.0106(9) 0.0343(9) -0.0106(9)
C514 0.0666(9) 0.0666(9) 0.0666(9) -0.0106(9) 0.0343(9) -0.0106(9)
C515 0.0666(9) 0.0666(9) 0.0666(9) -0.0106(9) 0.0343(9) -0.0106(9)
C516 0.0666(9) 0.0666(9) 0.0666(9) -0.0106(9) 0.0343(9) -0.0106(9)
C517 0.0666(9) 0.0666(9) 0.0666(9) -0.0106(9) 0.0343(9) -0.0106(9)
N504 0.0666(9) 0.0666(9) 0.0666(9) -0.0106(9) 0.0343(9) -0.0106(9)
C518 0.0666(9) 0.0666(9) 0.0666(9) -0.0106(9) 0.0343(9) -0.0106(9)
C519 0.0666(9) 0.0666(9) 0.0666(9) -0.0106(9) 0.0343(9) -0.0106(9)
C520 0.0666(9) 0.0666(9) 0.0666(9) -0.0106(9) 0.0343(9) -0.0106(9)
C521 0.0666(9) 0.0666(9) 0.0666(9) -0.0106(9) 0.0343(9) -0.0106(9)
C522 0.0666(9) 0.0666(9) 0.0666(9) -0.0106(9) 0.0343(9) -0.0106(9)
C523 0.0666(9) 0.0666(9) 0.0666(9) -0.0106(9) 0.0343(9) -0.0106(9)
C524 0.0666(9) 0.0666(9) 0.0666(9) -0.0106(9) 0.0343(9) -0.0106(9)
O1 0.038(4) 0.035(4) 0.052(5) 0.008(3) 0.031(4) 0.000(3)
O2 0.060(5) 0.022(3) 0.054(5) -0.011(3) 0.043(4) -0.016(3)

loop_
_atom_type_symbol
_atom_type_scat_dispersion_real
_atom_type_scat_dispersion_imag
_atom_type_scat_Cromer_Mann_a1
_atom_type_scat_Cromer_Mann_b1
_atom_type_scat_Cromer_Mann_a2
_atom_type_scat_Cromer_Mann_b2
_atom_type_scat_Cromer_Mann_a3
_atom_type_scat_Cromer_Mann_b3
_atom_type_scat_Cromer_Mann_a4
_atom_type_scat_Cromer_Mann_b4
_atom_type_scat_Cromer_Mann_c
_atom_type_scat_source
C 0.0033 0.0016 2.3100 20.8439 1.0200 10.2075 1.5886 0.5687 0.8650 51.6512 0.2156 'International Tables Vol C 4.2.6.8 and 6.1.1.4'
H 0.0000 0.0000 0.4930 10.5109 0.3229 26.1257 0.1402 3.1424 0.0408 57.7998 0.0030 'International Tables Vol C 4.2.6.8 and 6.1.1.4'
N 0.0061 0.0033 12.2126 0.0057 3.1322 9.8933 2.0125 28.9975 1.1663 0.5826 -11.5290 'International Tables Vol C 4.2.6.8 and 6.1.1.4'
O 0.0106 0.0060 3.0485 13.2771 2.2868 5.7011 1.5463 0.3239 0.8670 32.9089 0.2508 'International Tables Vol C 4.2.6.8 and 6.1.1.4'
Mn 0.3368 0.7283 11.2819 5.3409 7.3573 0.3432 3.0193 17.8674 2.2441 83.7543 1.0896 'International Tables Vol C 4.2.6.8 and 6.1.1.4'
W -0.8490 6.8722 29.0818 1.7203 15.4300 9.2259 14.4327 0.3217 5.1198 57.0560 9.8875 'International Tables Vol C 4.2.6.8 and 6.1.1.4'

loop_
_geom_angle_atom_site_label_1
_geom_angle_atom_site_label_2
_geom_angle_atom_site_label_3
_geom_angle
_geom_angle_publ_flag
C1 W1 C2 113.8(3) yes
C1 W1 C3 143.2(3) yes
C2 W1 C3 78.1(3) yes
C1 W1 C4 72.0(3) yes
C2 W1 C4 76.2(3) yes
C3 W1 C4 143.6(3) yes
C1 W1 C5 72.4(3) yes
C2 W1 C5 73.1(3) yes
C3 W1 C5 79.0(4) yes
C4 W1 C5 116.8(4) yes
C1 W1 C6 141.9(3) yes
C2 W1 C6 77.6(3) yes
C3 W1 C6 73.2(3) yes
C4 W1 C6 76.3(3) yes
C5 W1 C6 143.0(3) yes
C1 W1 C7 78.2(3) yes
C2 W1 C7 141.2(3) yes
C3 W1 C7 72.8(3) yes
C4 W1 C7 140.5(3) yes
C5 W1 C7 76.5(4) yes
C1 W1 C8 79.8(3) yes
C2 W1 C8 144.6(3) yes
C3 W1 C8 111.2(3) yes
C4 W1 C8 77.8(3) yes
C5 W1 C8 141.1(3) yes
C6 W1 C7 116.6(4) yes
C6 W1 C8 73.2(3) yes
C7 W1 C8 71.7(4) yes
C9 W2 C10 76.2(3) yes
C9 W2 C11 117.5(3) yes
C10 W2 C11 143.5(3) yes
C9 W2 C12 139.2(3) yes
C10 W2 C12 115.2(3) yes
C11 W2 C12 77.7(3) yes
C9 W2 C13 75.0(3) yes
C10 W2 C13 78.0(3) yes
C11 W2 C13 74.0(3) yes
C12 W2 C13 144.0(3) yes
C9 W2 C14 72.9(3) yes
C10 W2 C14 142.7(3) yes
C11 W2 C14 71.3(3) yes
C12 W2 C14 77.9(3) yes
C13 W2 C14 112.7(3) yes
C9 W2 C15 143.0(3) yes
C10 W2 C15 73.5(3) yes
C11 W2 C15 78.3(3) yes
C12 W2 C15 74.3(3) yes
C13 W2 C15 78.4(3) yes
C9 W2 C16 74.8(3) yes
C10 W2 C16 73.8(3) yes
C11 W2 C16 140.7(3) yes
C12 W2 C16 71.9(3) yes
C13 W2 C16 142.6(3) yes
C14 W2 C15 142.4(3) yes
C14 W2 C16 78.3(3) yes
C15 W2 C16 115.4(3) yes
C17 W3 C18 76.5(3) yes
C17 W3 C19 143.5(3) yes
C18 W3 C19 107.8(3) yes
C17 W3 C20 73.8(3) yes
C18 W3 C20 84.5(3) yes
C19 W3 C20 141.9(3) yes
C17 W3 C21 73.5(3) yes
C18 W3 C21 142.0(3) yes
C19 W3 C21 84.2(3) yes
C20 W3 C21 108.5(3) yes
C17 W3 C22 121.4(3) yes
C18 W3 C22 147.2(3) yes
C19 W3 C22 74.8(3) yes
C20 W3 C22 76.2(3) yes
C21 W3 C22 70.2(3) yes
C17 W3 C23 141.1(3) yes
C18 W3 C23 75.3(3) yes
C19 W3 C23 71.6(3) yes
C20 W3 C23 77.4(3) yes
C21 W3 C23 141.6(3) yes
C17 W3 C24 76.8(3) yes
C18 W3 C24 74.2(3) yes
C19 W3 C24 70.1(3) yes
C20 W3 C24 146.9(3) yes
C21 W3 C24 76.6(3) yes
C22 W3 C23 74.9(3) yes
C22 W3 C24 133.5(3) yes
C23 W3 C24 119.5(3) yes
N1 Mn1 N101 97.5(2) yes
N1 Mn1 N102 108.2(3) yes
N101 Mn1 N102 72.9(2) yes
N1 Mn1 N103 160.0(3) yes
N101 Mn1 N103 93.7(2) yes
N102 Mn1 N103 90.8(2) yes
N1 Mn1 N104 91.0(3) yes
N101 Mn1 N104 92.4(2) yes
N102 Mn1 N104 156.9(2) yes
N103 Mn1 N104 72.0(2) yes
N1 Mn1 O1 84.2(3) yes
N101 Mn1 O1 161.5(3) yes
N102 Mn1 O1 89.1(2) yes
N103 Mn1 O1 90.3(3) yes
N104 Mn1 O1 106.0(3) yes
N2 Mn2 N9 98.7(3) yes
N2 Mn2 N201 128.5(2) yes
N9 Mn2 N201 84.2(2) yes
N2 Mn2 N202 82.2(2) yes
N9 Mn2 N202 148.7(2) yes
N201 Mn2 N202 71.59(18) yes
N2 Mn2 N203 129.9(3) yes
N9 Mn2 N203 119.6(3) yes
N201 Mn2 N203 89.0(2) yes
N202 Mn2 N203 80.4(2) yes
N2 Mn2 N204 86.6(2) yes
N9 Mn2 N204 80.2(2) yes
N201 Mn2 N204 143.5(2) yes
N202 Mn2 N204 130.89(19) yes
N203 Mn2 N204 70.94(19) yes
N3 Mn3 N10 98.2(3) yes
N3 Mn3 N301 84.6(3) yes
N10 Mn3 N301 84.9(2) yes
N3 Mn3 N302 109.7(3) yes
N10 Mn3 N302 140.5(2) yes
N301 Mn3 N302 70.90(18) yes
N3 Mn3 N303 151.8(3) yes
N10 Mn3 N303 83.7(3) yes
N301 Mn3 N303 123.4(2) yes
N302 Mn3 N303 84.3(2) yes
N3 Mn3 N304 84.6(2) yes
N10 Mn3 N304 124.0(3) yes
N301 Mn3 N304 150.4(2) yes
N302 Mn3 N304 87.0(2) yes
N303 Mn3 N304 71.46(19) yes
N11 Mn4 N17 98.8(3) yes
N11 Mn4 N401 94.6(2) yes
N17 Mn4 N401 102.4(3) yes
N11 Mn4 N402 162.6(2) yes
N17 Mn4 N402 94.1(2) yes
N401 Mn4 N402 71.15(19) yes
N11 Mn4 N403 91.5(2) yes
N17 Mn4 N403 161.8(2) yes
N401 Mn4 N403 91.7(2) yes
N402 Mn4 N403 79.3(2) yes
N11 Mn4 N404 110.7(3) yes
N17 Mn4 N404 90.5(2) yes
N401 Mn4 N404 149.6(2) yes
N402 Mn4 N404 80.7(2) yes
N403 Mn4 N404 71.70(19) yes
N12 Mn5 N18 97.9(3) yes
N12 Mn5 N501 91.2(2) yes
N18 Mn5 N501 110.1(3) yes
N12 Mn5 N502 163.0(2) yes
N18 Mn5 N502 86.7(2) yes
N501 Mn5 N502 71.84(19) yes
N12 Mn5 N503 97.7(3) yes
N18 Mn5 N503 91.2(3) yes
N501 Mn5 N503 155.5(3) yes
N502 Mn5 N503 98.6(2) yes
N12 Mn5 N504 100.7(3) yes
N18 Mn5 N504 155.7(3) yes
N501 Mn5 N504 85.1(3) yes
N502 Mn5 N504 80.1(3) yes
N503 Mn5 N504 70.9(3) yes
N19 Mn6 N601 105.3(3) yes
N19 Mn6 N602 96.7(3) yes
N601 Mn6 N602 72.2(2) yes
N19 Mn6 N603 155.5(3) yes
N601 Mn6 N603 92.5(2) yes
N602 Mn6 N603 104.8(2) yes
N19 Mn6 N604 89.6(3) yes
N601 Mn6 N604 90.6(2) yes
N602 Mn6 N604 162.6(2) yes
N603 Mn6 N604 73.3(2) yes
N19 Mn6 O2 81.7(3) yes
N601 Mn6 O2 161.0(3) yes
N602 Mn6 O2 89.7(3) yes
N603 Mn6 O2 86.7(2) yes
N604 Mn6 O2 107.3(3) yes
W1 C1 N1 179.7(8) yes
W1 C2 N2 175.6(7) yes
W1 C3 N3 176.9(8) yes
W1 C4 N4 175.4(7) yes
W1 C5 N5 178.0(9) yes
W1 C6 N6 176.5(8) yes
W1 C7 N7 178.4(10) yes
W1 C8 N8 179.3(8) yes
W2 C9 N9 173.8(7) yes
W2 C10 N10 177.6(7) yes
W2 C11 N11 178.5(7) yes
W2 C12 N12 177.3(7) yes
W2 C13 N13 177.4(7) yes
W2 C14 N14 179.4(8) yes
W2 C15 N15 178.9(8) yes
W2 C16 N16 177.5(8) yes
W3 C17 N17 178.7(8) yes
W3 C18 N18 178.4(7) yes
W3 C19 N19 178.0(7) yes
W3 C20 N20 177.3(7) yes
W3 C21 N21 179.8(8) yes
W3 C22 N22 169.1(8) yes
W3 C23 N23 177.7(7) yes
W3 C24 N24 177.2(9) yes
C112 C111 C104 120.5(10) yes
C112 C111 H1111 119.7 no
C104 C111 H1111 119.8 no
C111 C112 C107 120.6(10) yes
C111 C112 H1121 119.7 no
C107 C112 H1121 119.7 no
C124 C123 C116 120.7(10) yes
C124 C123 H1231 119.6 no
C116 C123 H1231 119.6 no
C123 C124 C119 120.9(11) yes
C123 C124 H1241 119.6 no
C119 C124 H1241 119.5 no
C212 C211 C204 120.2(9) yes
C212 C211 H2111 119.9 no
C204 C211 H2111 119.9 no
C211 C212 C207 121.4(9) yes
C211 C212 H2121 119.3 no
C207 C212 H2121 119.3 no
C224 C223 C216 120.4(8) yes
C224 C223 H2231 119.8 no
C216 C223 H2231 119.8 no
C223 C224 C219 122.3(8) yes
C223 C224 H2241 118.8 no
C219 C224 H2241 118.8 no
C312 C311 C304 120.9(9) yes
C312 C311 H3111 119.6 no
C304 C311 H3111 119.6 no
C311 C312 C307 120.1(9) yes
C311 C312 H3121 119.9 no
C307 C312 H3121 120.0 no
C324 C323 C316 119.7(9) yes
C324 C323 H3231 120.2 no
C316 C323 H3231 120.1 no
C323 C324 C319 121.1(9) yes
C323 C324 H3241 119.4 no
C319 C324 H3241 119.5 no
C412 C411 C404 120.4(9) yes
C412 C411 H4111 119.8 no
C404 C411 H4111 119.8 no
C411 C412 C407 120.8(9) yes
C411 C412 H4121 119.6 no
C407 C412 H4121 119.6 no
C424 C423 C416 121.4(9) yes
C424 C423 H4231 119.3 no
C416 C423 H4231 119.3 no
C423 C424 C419 120.0(9) yes
C423 C424 H4241 120.0 no
C419 C424 H4241 120.0 no
C512 C511 C504 120.5(9) yes
C512 C511 H5111 119.8 no
C504 C511 H5111 119.7 no
C511 C512 C507 121.6(8) yes
C511 C512 H5121 119.2 no
C507 C512 H5121 119.2 no
C612 C611 C604 120.0(11) yes
C612 C611 H6111 120.0 no
C604 C611 H6111 120.0 no
C611 C612 C607 121.6(11) yes
C611 C612 H6121 119.2 no
C607 C612 H6121 119.2 no
C624 C623 C616 122.1(13) yes
C624 C623 H6231 119.0 no
C616 C623 H6231 118.9 no
C623 C624 C619 120.3(11) yes
C623 C624 H6241 119.9 no
C619 C624 H6241 119.9 no
Mn1 N1 C1 168.1(7) yes
Mn2 N2 C2 168.3(7) yes
Mn3 N3 C3 171.4(8) yes
Mn2 N9 C9 176.3(7) yes
Mn3 N10 C10 171.0(7) yes
Mn4 N11 C11 175.8(7) yes
Mn5 N12 C12 167.1(7) yes
Mn4 N17 C17 164.8(7) yes
Mn5 N18 C18 173.8(7) yes
Mn6 N19 C19 158.0(7) yes
Mn1 N101 C101 125.0(3) yes
Mn1 N101 C105 115.4(3) yes
C101 N101 C105 119.6(5) yes
N101 C101 C102 119.9(6) yes
N101 C101 H1011 120.0 no
C102 C101 H1011 120.0 no
C101 C102 C103 120.1(7) yes
C101 C102 H1021 120.0 no
C103 C102 H1021 120.0 no
C102 C103 C104 120.2(5) yes
C102 C103 H1031 119.9 no
C104 C103 H1031 119.9 no
C111 C104 C103 122.4(7) yes
C111 C104 C105 118.5(7) yes
C103 C104 C105 119.0(6) yes
C104 C105 N101 121.0(6) yes
C104 C105 C106 120.8(5) yes
N101 C105 C106 118.2(5) yes
Mn1 N102 C106 114.4(3) yes
Mn1 N102 C110 125.5(3) yes
C106 N102 C110 120.2(6) yes
N102 C106 C105 118.8(5) yes
N102 C106 C107 119.8(5) yes
C105 C106 C107 121.1(5) yes
C112 C107 C106 118.3(7) yes
C112 C107 C108 121.7(7) yes
C106 C107 C108 120.0(5) yes
C107 C108 C109 120.1(8) yes
C107 C108 H1081 120.0 no
C109 C108 H1081 120.0 no
C108 C109 C110 120.0(7) yes
C108 C109 H1091 120.0 no
C110 C109 H1091 120.0 no
N102 C110 C109 120.0(5) yes
N102 C110 H1101 120.0 no
C109 C110 H1101 120.0 no
Mn1 N103 C113 125.9(3) yes
Mn1 N103 C117 113.9(3) yes
C113 N103 C117 120.1(6) yes
N103 C113 C114 120.0(6) yes
N103 C113 H1131 120.0 no
C114 C113 H1131 120.0 no
C113 C114 C115 120.0(8) yes
C113 C114 H1141 120.0 no
C115 C114 H1141 120.0 no
C114 C115 C116 120.6(7) yes
C114 C115 H1151 119.7 no
C116 C115 H1151 119.8 no
C115 C116 C123 122.4(8) yes
C115 C116 C117 118.2(6) yes
C123 C116 C117 119.2(8) yes
N103 C117 C116 121.0(7) yes
N103 C117 C118 118.4(5) yes
C116 C117 C118 120.7(5) yes
Mn1 N104 C118 117.1(3) yes
Mn1 N104 C122 122.8(3) yes
C118 N104 C122 119.9(6) yes
N104 C118 C117 118.3(5) yes
N104 C118 C119 120.1(7) yes
C117 C118 C119 121.7(5) yes
C124 C119 C118 116.8(8) yes
C124 C119 C120 123.2(8) yes
C118 C119 C120 119.9(6) yes
C119 C120 C121 120.1(6) yes
C119 C120 H1201 120.0 no
C121 C120 H1201 120.0 no
C120 C121 C122 119.9(9) yes
C120 C121 H1211 120.0 no
C122 C121 H1211 120.0 no
N104 C122 C121 120.0(7) yes
N104 C122 H1221 120.0 no
C121 C122 H1221 120.0 no
Mn2 N201 C201 124.1(3) yes
Mn2 N201 C205 115.3(3) yes
C201 N201 C205 120.1(5) yes
N201 C201 C202 119.9(5) yes
N201 C201 H2011 120.0 no
C202 C201 H2011 120.0 no
C201 C202 C203 120.1(7) yes
C201 C202 H2021 120.0 no
C203 C202 H2021 120.0 no
C202 C203 C204 120.7(5) yes
C202 C203 H2031 119.6 no
C204 C203 H2031 119.6 no
C211 C204 C203 123.0(6) yes
C211 C204 C205 118.9(6) yes
C203 C204 C205 118.1(5) yes
N201 C205 C204 121.1(6) yes
N201 C205 C206 118.5(4) yes
C204 C205 C206 120.4(4) yes
Mn2 N202 C206 116.0(3) yes
Mn2 N202 C210 123.8(3) yes
C206 N202 C210 120.0(5) yes
N202 C206 C205 118.0(4) yes
N202 C206 C207 120.1(6) yes
C205 C206 C207 122.0(4) yes
C212 C207 C206 117.1(6) yes
C212 C207 C208 122.9(6) yes
C206 C207 C208 120.0(5) yes
C207 C208 C209 120.0(5) yes
C207 C208 H2081 120.0 no
C209 C208 H2081 120.0 no
C208 C209 C210 120.0(7) yes
C208 C209 H2091 120.0 no
C210 C209 H2091 120.0 no
C209 C210 N202 120.0(5) yes
C209 C210 H2101 120.0 no
N202 C210 H2101 120.0 no
Mn2 N203 C213 128.4(5) yes
Mn2 N203 C217 114.6(5) yes
C213 N203 C217 116.9(7) yes
N203 C213 C214 124.0(8) yes
N203 C213 H2131 118.0 no
C214 C213 H2131 118.0 no
C213 C214 C215 118.1(8) yes
C213 C214 H2141 121.0 no
C215 C214 H2141 121.0 no
C214 C215 C216 120.3(8) yes
C214 C215 H2151 119.8 no
C216 C215 H2151 119.9 no
C223 C216 C215 123.0(7) yes
C223 C216 C217 118.7(7) yes
C215 C216 C217 118.4(8) yes
C216 C217 N203 122.4(7) yes
C216 C217 C218 119.1(6) yes
N203 C217 C218 118.5(6) yes
Mn2 N204 C218 118.4(2) yes
Mn2 N204 C222 120.9(2) yes
C218 N204 C222 120.0(4) yes
C217 C218 N204 117.1(4) yes
C217 C218 C219 122.8(4) yes
N204 C218 C219 120.0(4) yes
C224 C219 C218 116.6(5) yes
C224 C219 C220 123.4(5) yes
C218 C219 C220 120.0(4) yes
C219 C220 C221 120.0(4) yes
C219 C220 H2201 120.0 no
C221 C220 H2201 120.0 no
C220 C221 C222 120.0(4) yes
C220 C221 H2211 120.0 no
C222 C221 H2211 120.0 no
C221 C222 N204 120.0(4) yes
C221 C222 H2221 120.0 no
N204 C222 H2221 120.0 no
Mn3 N301 C301 122.8(3) yes
Mn3 N301 C305 117.2(3) yes
C301 N301 C305 120.0(4) yes
N301 C301 C302 120.0(4) yes
N301 C301 H3011 120.0 no
C302 C301 H3011 120.0 no
C301 C302 C303 120.1(4) yes
C301 C302 H3021 120.0 no
C303 C302 H3021 120.0 no
C302 C303 C304 120.0(5) yes
C302 C303 H3031 120.0 no
C304 C303 H3031 120.0 no
C311 C304 C303 122.5(6) yes
C311 C304 C305 117.4(6) yes
C303 C304 C305 120.0(4) yes
C304 C305 N301 120.0(4) yes
C304 C305 C306 121.5(4) yes
N301 C305 C306 118.5(4) yes
Mn3 N302 C306 114.8(3) yes
Mn3 N302 C310 124.5(3) yes
C306 N302 C310 120.1(4) yes
N302 C306 C305 117.9(4) yes
N302 C306 C307 121.4(4) yes
C305 C306 C307 120.6(4) yes
C312 C307 C306 119.3(6) yes
C312 C307 C308 122.8(6) yes
C306 C307 C308 117.8(5) yes
C307 C308 C309 120.6(4) yes
C307 C308 H3081 119.7 no
C309 C308 H3081 119.7 no
C308 C309 C310 120.1(5) yes
C308 C309 H3091 120.0 no
C310 C309 H3091 120.0 no
C309 C310 N302 120.0(5) yes
C309 C310 H3101 120.0 no
N302 C310 H3101 120.0 no
Mn3 N303 C313 123.8(3) yes
Mn3 N303 C317 116.5(3) yes
C313 N303 C317 119.7(5) yes
N303 C313 C314 120.0(5) yes
N303 C313 H3131 120.0 no
C314 C313 H3131 120.0 no
C313 C314 C315 120.0(7) yes
C313 C314 H3141 120.0 no
C315 C314 H3141 120.0 no
C314 C315 C316 120.8(6) yes
C314 C315 H3151 119.6 no
C316 C315 H3151 119.6 no
C323 C316 C315 122.8(6) yes
C323 C316 C317 120.0(6) yes
C315 C316 C317 117.2(4) yes
C316 C317 N303 122.3(6) yes
C316 C317 C318 119.9(4) yes
N303 C317 C318 117.8(4) yes
Mn3 N304 C318 115.8(3) yes
Mn3 N304 C322 124.2(3) yes
C318 N304 C322 120.0(5) yes
N304 C318 C317 118.4(4) yes
N304 C318 C319 119.9(6) yes
C317 C318 C319 121.6(4) yes
C324 C319 C318 117.7(6) yes
C324 C319 C320 122.3(6) yes
C318 C319 C320 120.1(5) yes
C319 C320 C321 120.0(5) yes
C319 C320 H3201 120.0 no
C321 C320 H3201 120.0 no
C320 C321 C322 120.0(7) yes
C320 C321 H3211 120.0 no
C322 C321 H3211 120.0 no
N304 C322 C321 120.0(5) yes
N304 C322 H3221 120.0 no
C321 C322 H3221 120.0 no
Mn4 N401 C401 122.0(3) yes
Mn4 N401 C405 117.8(3) yes
C401 N401 C405 120.1(5) yes
N401 C401 C402 120.0(5) yes
N401 C401 H4011 120.0 no
C402 C401 H4011 120.0 no
C401 C402 C403 120.0(6) yes
C401 C402 H4021 120.0 no
C403 C402 H4021 120.0 no
C402 C403 C404 120.0(6) yes
C402 C403 H4031 120.0 no
C404 C403 H4031 120.0 no
C411 C404 C403 122.7(6) yes
C411 C404 C405 117.3(6) yes
C403 C404 C405 119.9(5) yes
C404 C405 N401 120.0(6) yes
C404 C405 C406 121.5(4) yes
N401 C405 C406 118.4(4) yes
Mn4 N402 C406 112.0(3) yes
Mn4 N402 C410 126.7(3) yes
C406 N402 C410 120.4(5) yes
N402 C406 C405 118.8(4) yes
N402 C406 C407 121.0(6) yes
C405 C406 C407 120.3(4) yes
C412 C407 C406 119.7(6) yes
C412 C407 C408 122.2(6) yes
C406 C407 C408 118.0(6) yes
C407 C408 C409 120.7(5) yes
C407 C408 H4081 119.7 no
C409 C408 H4081 119.7 no
C408 C409 C410 119.9(8) yes
C408 C409 H4091 120.0 no
C410 C409 H4091 120.0 no
N402 C410 C409 120.1(6) yes
N402 C410 H4101 120.0 no
C409 C410 H4101 120.0 no
Mn4 N403 C413 126.1(3) yes
Mn4 N403 C417 112.8(3) yes
C413 N403 C417 120.0(5) yes
N403 C413 C414 120.0(5) yes
N403 C413 H4131 120.0 no
C414 C413 H4131 120.0 no
C413 C414 C415 120.0(7) yes
C413 C414 H4141 120.0 no
C415 C414 H4141 120.0 no
C414 C415 C416 120.0(5) yes
C414 C415 H4151 120.0 no
C416 C415 H4151 120.0 no
C423 C416 C415 122.7(6) yes
C423 C416 C417 117.3(6) yes
C415 C416 C417 120.0(5) yes
N403 C417 C416 120.0(6) yes
N403 C417 C418 119.0(4) yes
C416 C417 C418 121.0(4) yes
Mn4 N404 C418 115.6(3) yes
Mn4 N404 C422 122.0(3) yes
C418 N404 C422 119.9(5) yes
C417 C418 N404 117.2(4) yes
C417 C418 C419 120.9(4) yes
N404 C418 C419 121.9(6) yes
C424 C419 C418 119.3(6) yes
C424 C419 C420 123.1(6) yes
C418 C419 C420 117.7(5) yes
C419 C420 C421 120.5(6) yes
C419 C420 H4201 119.8 no
C421 C420 H4201 119.8 no
C420 C421 C422 119.9(7) yes
C420 C421 H4211 120.0 no
C422 C421 H4211 120.0 no
N404 C422 C421 120.0(5) yes
N404 C422 H4221 120.0 no
C421 C422 H4221 120.0 no
Mn5 N501 C501 122.9(3) yes
Mn5 N501 C505 116.0(3) yes
C501 N501 C505 120.1(5) yes
N501 C501 C502 120.0(5) yes
N501 C501 H5011 120.0 no
C502 C501 H5011 120.0 no
C501 C502 C503 120.0(7) yes
C501 C502 H5021 120.0 no
C503 C502 H5021 120.0 no
C502 C503 C504 120.0(6) yes
C502 C503 H5031 120.0 no
C504 C503 H5031 120.0 no
C511 C504 C503 122.3(6) yes
C511 C504 C505 117.5(6) yes
C503 C504 C505 120.0(5) yes
N501 C505 C504 120.0(6) yes
N501 C505 C506 118.1(4) yes
C504 C505 C506 121.9(4) yes
Mn5 N502 C506 114.2(3) yes
Mn5 N502 C510 125.4(3) yes
C506 N502 C510 120.1(5) yes
N502 C506 C505 118.4(4) yes
N502 C506 C507 121.8(6) yes
C505 C506 C507 119.9(4) yes
C512 C507 C506 118.4(6) yes
C512 C507 C508 124.1(6) yes
C506 C507 C508 117.5(5) yes
C507 C508 C509 120.7(5) yes
C507 C508 H5081 119.6 no
C509 C508 H5081 119.6 no
C508 C509 C510 120.1(7) yes
C508 C509 H5091 120.0 no
C510 C509 H5091 120.0 no
N502 C510 C509 119.9(5) yes
N502 C510 H5101 120.0 no
C509 C510 H5101 120.0 no
Mn6 N601 C601 124.7(3) yes
Mn6 N601 C605 115.3(3) yes
C601 N601 C605 120.1(5) yes
N601 C601 C602 119.9(5) yes
N601 C601 H6011 120.0 no
C602 C601 H6011 120.0 no
C601 C602 C603 120.1(5) yes
C601 C602 H6021 120.0 no
C603 C602 H6021 120.0 no
C602 C603 C604 120.3(5) yes
C602 C603 H6031 119.9 no
C604 C603 H6031 119.9 no
C611 C604 C603 122.7(7) yes
C611 C604 C605 118.8(7) yes
C603 C604 C605 118.4(5) yes
C604 C605 N601 121.2(5) yes
C604 C605 C606 120.0(5) yes
N601 C605 C606 118.8(5) yes
Mn6 N602 C606 115.5(3) yes
Mn6 N602 C610 124.1(3) yes
C606 N602 C610 120.0(5) yes
N602 C606 C605 117.7(5) yes
N602 C606 C607 120.0(5) yes
C605 C606 C607 122.3(5) yes
C612 C607 C606 117.3(7) yes
C612 C607 C608 122.6(7) yes
C606 C607 C608 120.0(6) yes
C607 C608 C609 120.1(5) yes
C607 C608 H6081 120.0 no
C609 C608 H6081 120.0 no
C608 C609 C610 119.9(6) yes
C608 C609 H6091 120.0 no
C610 C609 H6091 120.0 no
C609 C610 N602 120.0(6) yes
C609 C610 H6101 120.0 no
N602 C610 H6101 120.0 no
Mn6 N603 C613 124.5(3) yes
Mn6 N603 C617 115.7(3) yes
C613 N603 C617 119.9(6) yes
N603 C613 C614 120.0(7) yes
N603 C613 H6131 120.0 no
C614 C613 H6131 120.0 no
C613 C614 C615 119.9(6) yes
C613 C614 H6141 120.0 no
C615 C614 H6141 120.0 no
C614 C615 C616 121.0(9) yes
C614 C615 H6151 119.5 no
C616 C615 H6151 119.5 no
C615 C616 C623 123.3(9) yes
C615 C616 C617 117.4(6) yes
C623 C616 C617 119.3(9) yes
N603 C617 C616 121.7(7) yes
N603 C617 C618 117.8(5) yes
C616 C617 C618 120.3(5) yes
Mn6 N604 C618 115.6(3) yes
Mn6 N604 C622 124.5(3) yes
C618 N604 C622 119.7(5) yes
N604 C618 C617 117.2(5) yes
N604 C618 C619 122.3(8) yes
C617 C618 C619 120.4(5) yes
C624 C619 C618 117.5(9) yes
C624 C619 C620 125.8(9) yes
C618 C619 C620 116.7(8) yes
C619 C620 C621 121.3(6) yes
C619 C620 H6201 119.3 no
C621 C620 H6201 119.4 no
C620 C621 C622 120.0(8) yes
C620 C621 H6211 120.0 no
C622 C621 H6211 120.0 no
N604 C622 C621 119.9(6) yes
N604 C622 H6221 120.0 no
C621 C622 H6221 120.0 no
Mn5 N503 C513 124.3(4) yes
Mn5 N503 C517 116.2(4) yes
C513 N503 C517 119.5(7) yes
N503 C513 C514 120.0(6) yes
N503 C513 H5131 120.0 no
C514 C513 H5131 120.0 no
C513 C514 C515 120.0(9) yes
C513 C514 H5141 119.9 no
C515 C514 H5141 120.1 no
C514 C515 C516 122.2(9) yes
C514 C515 H5151 118.8 no
C516 C515 H5151 119.0 no
C515 C516 C517 115.6(6) yes
C515 C516 C523 123.3(8) yes
C517 C516 C523 120.9(8) yes
N503 C517 C516 122.5(8) yes
N503 C517 C518 119.7(7) yes
C516 C517 C518 117.6(7) yes
Mn5 N504 C518 113.2(5) yes
Mn5 N504 C522 126.2(5) yes
C518 N504 C522 120.1(7) yes
N504 C518 C517 118.5(7) yes
N504 C518 C519 119.9(9) yes
C517 C518 C519 121.4(7) yes
C518 C519 C520 120.0(10) yes
C518 C519 C524 122.2(9) yes
C520 C519 C524 117.7(9) yes
C519 C520 C521 120.1(7) yes
C519 C520 H5201 120.2 no
C521 C520 H5201 119.8 no
C520 C521 C522 119.8(10) yes
C520 C521 H5211 120.2 no
C522 C521 H5211 119.8 no
N504 C522 C521 120.1(10) yes
N504 C522 H5221 119.9 no
C521 C522 H5221 120.1 no
C516 C523 C524 117.6(12) yes
C516 C523 H5231 121.2 no
C524 C523 H5231 121.1 no
C523 C524 C519 120.1(13) yes
C523 C524 H5241 119.9 no
C519 C524 H5241 119.9 no

loop_
_geom_bond_atom_site_label_1
_geom_bond_atom_site_label_2
_geom_bond_distance
_geom_bond_publ_flag
W1 C1 2.152(8) yes
W1 C2 2.159(8) yes
W1 C3 2.150(9) yes
W1 C4 2.189(9) yes
W1 C5 2.169(10) yes
W1 C6 2.170(10) yes
W1 C7 2.178(10) yes
W1 C8 2.183(10) yes
W2 C9 2.190(9) yes
W2 C10 2.177(8) yes
W2 C11 2.159(8) yes
W2 C12 2.161(8) yes
W2 C13 2.181(8) yes
W2 C14 2.150(9) yes
W2 C15 2.171(10) yes
W2 C16 2.176(8) yes
W3 C17 2.180(8) yes
W3 C18 2.143(9) yes
W3 C19 2.135(9) yes
W3 C20 2.173(9) yes
W3 C21 2.146(9) yes
W3 C22 2.181(8) yes
W3 C23 2.165(8) yes
W3 C24 2.161(9) yes
Mn1 N1 2.204(7) yes
Mn1 N101 2.268(4) yes
Mn1 N102 2.275(4) yes
Mn1 N103 2.322(5) yes
Mn1 N104 2.233(5) yes
Mn1 O1 2.152(7) yes
Mn2 N2 2.176(7) yes
Mn2 N9 2.220(7) yes
Mn2 N201 2.297(4) yes
Mn2 N202 2.293(4) yes
Mn2 N203 2.364(7) yes
Mn2 N204 2.256(4) yes
Mn3 N3 2.177(8) yes
Mn3 N10 2.201(7) yes
Mn3 N301 2.276(4) yes
Mn3 N302 2.347(4) yes
Mn3 N303 2.290(4) yes
Mn3 N304 2.294(4) yes
Mn4 N11 2.174(7) yes
Mn4 N17 2.180(7) yes
Mn4 N401 2.259(4) yes
Mn4 N402 2.411(4) yes
Mn4 N403 2.311(4) yes
Mn4 N404 2.265(4) yes
Mn5 N12 2.179(7) yes
Mn5 N18 2.173(8) yes
Mn5 N501 2.269(4) yes
Mn5 N502 2.324(4) yes
Mn5 N503 2.230(6) yes
Mn5 N504 2.363(6) yes
Mn6 N19 2.146(7) yes
Mn6 N601 2.287(4) yes
Mn6 N602 2.283(5) yes
Mn6 N603 2.235(4) yes
Mn6 N604 2.239(5) yes
Mn6 O2 2.193(6) yes
C1 N1 1.162(10) yes
C2 N2 1.152(10) yes
C3 N3 1.153(11) yes
C4 N4 1.149(11) yes
C5 N5 1.151(13) yes
C6 N6 1.152(12) yes
C7 N7 1.143(13) yes
C8 N8 1.134(12) yes
C9 N9 1.143(11) yes
C10 N10 1.133(10) yes
C11 N11 1.164(10) yes
C12 N12 1.149(10) yes
C13 N13 1.147(10) yes
C14 N14 1.145(12) yes
C15 N15 1.149(12) yes
C16 N16 1.138(11) yes
C17 N17 1.150(10) yes
C18 N18 1.162(11) yes
C19 N19 1.150(11) yes
C20 N20 1.151(11) yes
C21 N21 1.161(12) yes
C22 N22 1.139(11) yes
C23 N23 1.156(11) yes
C24 N24 1.158(12) yes
C111 C112 1.355(18) yes
C111 C104 1.425(14) yes
C111 H1111 1.000 no
C112 C107 1.424(13) yes
C112 H1121 1.000 no
C123 C124 1.33(2) yes
C123 C116 1.406(15) yes
C123 H1231 1.000 no
C124 C119 1.457(15) yes
C124 H1241 1.001 no
C211 C212 1.337(16) yes
C211 C204 1.427(12) yes
C211 H2111 1.001 no
C212 C207 1.440(11) yes
C212 H2121 1.001 no
C223 C224 1.342(14) yes
C223 C216 1.432(13) yes
C223 H2231 1.000 no
C224 C219 1.426(10) yes
C224 H2241 1.000 no
C311 C312 1.350(17) yes
C311 C304 1.446(11) yes
C311 H3111 1.000 no
C312 C307 1.414(14) yes
C312 H3121 1.000 no
C323 C324 1.336(16) yes
C323 C316 1.429(11) yes
C323 H3231 1.001 no
C324 C319 1.450(12) yes
C324 H3241 1.000 no
C411 C412 1.359(17) yes
C411 C404 1.455(11) yes
C411 H4111 1.000 no
C412 C407 1.397(13) yes
C412 H4121 1.000 no
C423 C424 1.334(18) yes
C423 C416 1.460(13) yes
C423 H4231 1.000 no
C424 C419 1.426(12) yes
C424 H4241 1.000 no
C511 C512 1.335(16) yes
C511 C504 1.436(11) yes
C511 H5111 1.001 no
C512 C507 1.426(12) yes
C512 H5121 1.000 no
C611 C612 1.349(18) yes
C611 C604 1.437(13) yes
C611 H6111 1.001 no
C612 C607 1.426(14) yes
C612 H6121 1.000 no
C623 C624 1.31(2) yes
C623 C616 1.388(17) yes
C623 H6231 1.001 no
C624 C619 1.463(18) yes
C624 H6241 1.001 no
N101 C101 1.391(8) yes
N101 C105 1.383(8) yes
C101 C102 1.391(9) yes
C101 H1011 1.000 no
C102 C103 1.388(12) yes
C102 H1021 1.000 no
C103 C104 1.392(11) yes
C103 H1031 1.000 no
C104 C105 1.391(8) yes
C105 C106 1.374(6) yes
N102 C106 1.390(7) yes
N102 C110 1.389(10) yes
C106 C107 1.393(11) yes
C107 C108 1.389(12) yes
C108 C109 1.390(10) yes
C108 H1081 1.000 no
C109 C110 1.390(12) yes
C109 H1091 1.000 no
C110 H1101 1.000 no
N103 C113 1.390(10) yes
N103 C117 1.393(9) yes
C113 C114 1.391(11) yes
C113 H1131 1.000 no
C114 C115 1.388(12) yes
C114 H1141 1.000 no
C115 C116 1.421(10) yes
C115 H1151 1.000 no
C116 C117 1.390(10) yes
C117 C118 1.357(7) yes
N104 C118 1.390(10) yes
N104 C122 1.391(11) yes
C118 C119 1.388(9) yes
C119 C120 1.392(13) yes
C120 C121 1.389(12) yes
C120 H1201 1.000 no
C121 C122 1.391(10) yes
C121 H1211 1.000 no
C122 H1221 1.000 no
N201 C201 1.391(9) yes
N201 C205 1.396(7) yes
C201 C202 1.391(9) yes
C201 H2011 1.000 no
C202 C203 1.390(9) yes
C202 H2021 1.000 no
C203 C204 1.417(10) yes
C203 H2031 1.000 no
C204 C205 1.391(7) yes
C205 C206 1.366(5) yes
N202 C206 1.391(7) yes
N202 C210 1.390(9) yes
C206 C207 1.389(7) yes
C207 C208 1.390(10) yes
C208 C209 1.390(9) yes
C208 H2081 1.000 no
C209 C210 1.392(9) yes
C209 H2091 1.000 no
C210 H2101 1.000 no
N203 C213 1.364(7) yes
N203 C217 1.375(7) yes
C213 C214 1.385(8) yes
C213 H2131 1.001 no
C214 C215 1.387(8) yes
C214 H2141 1.000 no
C215 C216 1.395(8) yes
C215 H2151 1.000 no
C216 C217 1.402(8) yes
C217 C218 1.392(9) yes
N204 C218 1.390(6) yes
N204 C222 1.390(6) yes
C218 C219 1.389(6) yes
C219 C220 1.390(6) yes
C220 C221 1.391(7) yes
C220 H2201 1.000 no
C221 C222 1.390(6) yes
C221 H2211 1.000 no
C222 H2221 1.000 no
N301 C301 1.391(6) yes
N301 C305 1.390(6) yes
C301 C302 1.389(7) yes
C301 H3011 1.000 no
C302 C303 1.390(8) yes
C302 H3021 1.000 no
C303 C304 1.391(8) yes
C303 H3031 1.000 no
C304 C305 1.391(8) yes
C305 C306 1.367(6) yes
N302 C306 1.387(7) yes
N302 C310 1.390(7) yes
C306 C307 1.390(8) yes
C307 C308 1.425(8) yes
C308 C309 1.389(10) yes
C308 H3081 1.000 no
C309 C310 1.390(8) yes
C309 H3091 1.000 no
C310 H3101 1.000 no
N303 C313 1.390(10) yes
N303 C317 1.382(7) yes
C313 C314 1.392(9) yes
C313 H3131 1.000 no
C314 C315 1.389(9) yes
C314 H3141 1.000 no
C315 C316 1.421(10) yes
C315 H3151 1.000 no
C316 C317 1.390(8) yes
C317 C318 1.372(6) yes
N304 C318 1.391(7) yes
N304 C322 1.391(10) yes
C318 C319 1.390(7) yes
C319 C320 1.391(9) yes
C320 C321 1.391(9) yes
C320 H3201 1.000 no
C321 C322 1.389(9) yes
C321 H3211 1.000 no
C322 H3221 1.000 no
N401 C401 1.388(10) yes
N401 C405 1.390(7) yes
C401 C402 1.390(9) yes
C401 H4011 1.000 no
C402 C403 1.390(8) yes
C402 H4021 1.000 no
C403 C404 1.391(11) yes
C403 H4031 1.000 no
C404 C405 1.388(9) yes
C405 C406 1.384(6) yes
N402 C406 1.396(8) yes
N402 C410 1.390(10) yes
C406 C407 1.390(7) yes
C407 C408 1.431(12) yes
C408 C409 1.390(11) yes
C408 H4081 1.000 no
C409 C410 1.390(9) yes
C409 H4091 1.000 no
C410 H4101 1.000 no
N403 C413 1.390(10) yes
N403 C417 1.390(8) yes
C413 C414 1.390(9) yes
C413 H4131 1.000 no
C414 C415 1.390(9) yes
C414 H4141 1.000 no
C415 C416 1.391(10) yes
C415 H4151 1.000 no
C416 C417 1.390(8) yes
C417 C418 1.378(6) yes
N404 C418 1.377(7) yes
N404 C422 1.390(9) yes
C418 C419 1.391(7) yes
C419 C420 1.418(10) yes
C420 C421 1.390(9) yes
C420 H4201 1.000 no
C421 C422 1.390(9) yes
C421 H4211 1.000 no
C422 H4221 1.000 no
N501 C501 1.390(10) yes
N501 C505 1.390(7) yes
C501 C502 1.392(9) yes
C501 H5011 1.000 no
C502 C503 1.389(9) yes
C502 H5021 1.000 no
C503 C504 1.392(10) yes
C503 H5031 1.000 no
C504 C505 1.391(7) yes
C505 C506 1.381(6) yes
N502 C506 1.387(7) yes
N502 C510 1.391(10) yes
C506 C507 1.390(7) yes
C507 C508 1.428(10) yes
C508 C509 1.390(9) yes
C508 H5081 1.000 no
C509 C510 1.391(9) yes
C509 H5091 1.000 no
C510 H5101 1.000 no
N601 C601 1.390(8) yes
N601 C605 1.382(9) yes
C601 C602 1.391(9) yes
C601 H6011 1.000 no
C602 C603 1.389(10) yes
C602 H6021 1.000 no
C603 C604 1.415(8) yes
C603 H6031 1.000 no
C604 C605 1.390(8) yes
C605 C606 1.377(6) yes
N602 C606 1.390(8) yes
N602 C610 1.390(8) yes
C606 C607 1.390(10) yes
C607 C608 1.390(9) yes
C608 C609 1.390(11) yes
C608 H6081 1.000 no
C609 C610 1.392(10) yes
C609 H6091 1.000 no
C610 H6101 1.000 no
N603 C613 1.389(10) yes
N603 C617 1.393(7) yes
C613 C614 1.392(12) yes
C613 H6131 1.000 no
C614 C615 1.391(13) yes
C614 H6141 1.000 no
C615 C616 1.422(15) yes
C615 H6151 1.000 no
C616 C617 1.391(11) yes
C617 C618 1.382(7) yes
N604 C618 1.396(10) yes
N604 C622 1.388(11) yes
C618 C619 1.390(10) yes
C619 C620 1.428(15) yes
C620 C621 1.389(13) yes
C620 H6201 1.000 no
C621 C622 1.392(12) yes
C621 H6211 1.000 no
C622 H6221 1.000 no
N503 C513 1.391(13) yes
N503 C517 1.420(10) yes
C513 C514 1.391(13) yes
C513 H5131 1.000 no
C514 C515 1.389(12) yes
C514 H5141 1.001 no
C515 C516 1.443(15) yes
C515 H5151 1.000 no
C516 C517 1.391(13) yes
C516 C523 1.408(8) yes
C517 C518 1.299(9) yes
N504 C518 1.390(14) yes
N504 C522 1.389(15) yes
C518 C519 1.392(12) yes
C519 C520 1.392(16) yes
C519 C524 1.289(15) yes
C520 C521 1.390(15) yes
C520 H5201 1.000 no
C521 C522 1.393(12) yes
C521 H5211 1.001 no
C522 H5221 1.002 no
C523 C524 1.37(2) yes
C523 H5231 1.000 no
C524 H5241 1.001 no
